data_7020595
loop_
_publ_author_name
'Sakamoto, Ryota'
'Kusaka, Shinpei'
'Kitagawa, Yasutaka'
'Kishida, Masa-Aki'
'Hayashi, Mikihiro'
'Takara, Yusuke'
'Tsuchiya, Mizuho'
'Kakinuma, Junko'
'Takeda, Takuma'
'Hirata, Keisuke'
'Ogino, Tomoya'
'Kawahara, Keisuke'
'Yagi, Toshiki'
'Ikehira, Shu'
'Nakamura, Tomoya'
'Isomura, Mayuko'
'Toyama, Mikoto'
'Ichikawa, Saki'
'Okumura, Mitsutaka'
'Nishihara, Hiroshi'

_publ_section_title
;
 Fluorescent azadipyrrinato zinc(ii) complex: hybridisation with a
 dipyrrinato ligand.
;
_journal_issue 46
_journal_name_full 'Dalton transactions (Cambridge, England : 2003)'
_journal_page_first 14035
_journal_page_last 14037
_journal_paper_doi 10.1039/c2dt32039h
_journal_volume 41
_journal_year 2012
_chemical_formula_moiety 'C72 H60 N6 O8 Zn'
_chemical_formula_sum 'C72 H60 N6 O8 Zn'
_chemical_formula_weight 1202.68
_space_group_IT_number 14
_symmetry_cell_setting monoclinic
_symmetry_Int_Tables_number 14
_symmetry_space_group_name_Hall '-P 2yn'
_symmetry_space_group_name_H-M 'P 1 21/n 1'
_atom_sites_solution_hydrogens geom
_atom_sites_solution_primary direct
_atom_sites_solution_secondary difmap
_cell_angle_alpha 90.0000
_cell_angle_beta 93.7316(15)
_cell_angle_gamma 90.0000
_cell_formula_units_Z 4
_cell_length_a 21.652(3)
_cell_length_b 11.8115(16)
_cell_length_c 22.608(3)
_cell_measurement_reflns_used 13309
_cell_measurement_temperature 113
_cell_measurement_theta_max 27.47
_cell_measurement_theta_min 3.02
_cell_volume 5769.6(14)
_computing_cell_refinement CrystalClear
_computing_data_collection 'CrystalClear (Rigaku/MSC Inc., 2006)'
_computing_data_reduction CrystalClear
_computing_molecular_graphics 'CrystalStructure 4.0'
_computing_publication_material 'CrystalStructure 4.0 (Rigaku, 2010)'
_computing_structure_refinement 'SHELXL97 (Sheldrick, 2008)'
_computing_structure_solution 'SIR92 (Altomare, et al., 1994)'
_diffrn_ambient_temperature 113
_diffrn_detector_area_resol_mean 7.111
_diffrn_measured_fraction_theta_full 0.991
_diffrn_measured_fraction_theta_max 0.991
_diffrn_measurement_device_type 'Rigaku Saturn724'
_diffrn_measurement_method \w
_diffrn_radiation_type 'Mo K\a'
_diffrn_radiation_wavelength 0.71070
_diffrn_reflns_av_R_equivalents 0.0425
_diffrn_reflns_limit_h_max 27
_diffrn_reflns_limit_h_min -26
_diffrn_reflns_limit_k_max 15
_diffrn_reflns_limit_k_min -13
_diffrn_reflns_limit_l_max 29
_diffrn_reflns_limit_l_min -29
_diffrn_reflns_number 45016
_diffrn_reflns_theta_full 27.48
_diffrn_reflns_theta_max 27.48
_diffrn_standards_number 0
_exptl_absorpt_coefficient_mu 0.492
_exptl_absorpt_correction_T_max 0.976
_exptl_absorpt_correction_T_min 0.944
_exptl_absorpt_correction_type numerical
_exptl_absorpt_process_details 'NUMABS (Rigaku, 1999)'
_exptl_crystal_colour blue
_exptl_crystal_density_diffrn 1.384
_exptl_crystal_density_method 'not measured'
_exptl_crystal_description block
_exptl_crystal_F_000 2512.00
_exptl_crystal_size_max 0.6
_exptl_crystal_size_mid 0.2
_exptl_crystal_size_min 0.05
_refine_diff_density_max 0.820
_refine_diff_density_min -0.550
_refine_ls_extinction_method none
_refine_ls_goodness_of_fit_ref 1.069
_refine_ls_hydrogen_treatment constr
_refine_ls_number_parameters 784
_refine_ls_number_reflns 13099
_refine_ls_number_restraints 0
_refine_ls_R_factor_gt 0.0566
_refine_ls_shift/su_max 0.001
_refine_ls_structure_factor_coef Fsqd
_refine_ls_weighting_details 'w = 1/[\s^2^(Fo^2^)+(0.0657P)^2^+5.5957P] where P=(Fo^2^+2Fc^2^)/3'
_refine_ls_weighting_scheme calc
_refine_ls_wR_factor_ref 0.1531
_reflns_number_gt 9863
_reflns_number_total 13099
_reflns_threshold_expression F^2^>2.0\s(F^2^)
_cod_data_source_file c2dt32039h.txt
_cod_data_source_block 1-Zn-1
_cod_original_sg_symbol_H-M P21/n
_cod_database_code 7020595

loop_
_symmetry_equiv_pos_site_id
_symmetry_equiv_pos_as_xyz
1 +X,+Y,+Z
2 1/2-X,1/2+Y,1/2-Z
3 -X,-Y,-Z
4 1/2+X,1/2-Y,1/2+Z

loop_
_atom_site_label
_atom_site_type_symbol
_atom_site_fract_x
_atom_site_fract_y
_atom_site_fract_z
_atom_site_U_iso_or_equiv
_atom_site_adp_type
_atom_site_occupancy
_atom_site_symmetry_multiplicity
_atom_site_calc_flag
_atom_site_refinement_flags
Zn1 Zn 0.234605(13) 0.08156(3) 0.014897(13) 0.02202(9) Uani 1.0 4 d .
O1 O 0.40063(11) -0.1731(2) 0.24278(9) 0.0413(6) Uani 1.0 4 d .
O2 O 0.28604(11) 0.0824(2) 0.43767(9) 0.0418(6) Uani 1.0 4 d .
O3 O -0.01101(10) -0.05791(19) 0.34572(9) 0.0359(5) Uani 1.0 4 d .
O4 O -0.01559(10) 0.40093(17) 0.08127(9) 0.0337(5) Uani 1.0 4 d .
O5 O 0.08552(10) -0.18585(19) -0.21026(9) 0.0357(5) Uani 1.0 4 d .
O6 O 0.23371(11) 0.1308(2) -0.40556(9) 0.0414(6) Uani 1.0 4 d .
O7 O 0.47738(11) 0.3394(3) -0.07807(11) 0.0535(7) Uani 1.0 4 d .
O8 O 0.48086(9) -0.06182(19) -0.31362(9) 0.0348(5) Uani 1.0 4 d .
N1 N 0.19728(10) 0.06200(19) 0.15327(10) 0.0239(5) Uani 1.0 4 d .
N2 N 0.16719(10) -0.00011(19) 0.05291(9) 0.0229(5) Uani 1.0 4 d .
N3 N 0.30740(10) 0.00910(18) -0.01983(9) 0.0221(5) Uani 1.0 4 d .
N4 N 0.27951(10) 0.07332(19) -0.12065(9) 0.0229(5) Uani 1.0 4 d .
N5 N 0.20082(10) 0.15619(19) -0.06021(9) 0.0230(5) Uani 1.0 4 d .
N6 N 0.26864(10) 0.15531(19) 0.08939(9) 0.0235(5) Uani 1.0 4 d .
C1 C 0.40453(12) -0.0286(3) -0.14943(11) 0.0241(6) Uani 1.0 4 d .
C2 C -0.07632(15) -0.0601(4) 0.34653(15) 0.0434(8) Uani 1.0 4 d .
C3 C 0.25320(19) -0.0121(4) 0.45992(16) 0.0525(10) Uani 1.0 4 d .
C4 C 0.20448(18) 0.2101(3) -0.44718(14) 0.0464(9) Uani 1.0 4 d .
C5 C 0.02620(16) -0.2186(3) -0.23548(15) 0.0445(8) Uani 1.0 4 d .
C6 C 0.54203(15) 0.3588(4) -0.06444(18) 0.0523(10) Uani 1.0 4 d .
C7 C 0.31438(13) 0.2124(3) 0.29681(12) 0.0303(6) Uani 1.0 4 d .
C8 C 0.43558(14) -0.0993(3) 0.15513(13) 0.0348(7) Uani 1.0 4 d .
C9 C 0.47614(13) -0.1244(3) -0.21103(12) 0.0302(6) Uani 1.0 4 d .
C10 C 0.08114(14) 0.3273(3) 0.06286(13) 0.0325(7) Uani 1.0 4 d .
C11 C 0.32809(13) -0.1495(3) 0.15674(12) 0.0282(6) Uani 1.0 4 d .
C12 C 0.44219(15) 0.3155(3) -0.03166(14) 0.0375(7) Uani 1.0 4 d .
C13 C 0.35697(16) -0.2362(3) 0.27137(15) 0.0426(8) Uani 1.0 4 d .
C14 C 0.09032(13) -0.1553(3) -0.15187(12) 0.0270(6) Uani 1.0 4 d .
C15 C 0.32289(12) 0.2108(3) 0.10168(12) 0.0248(6) Uani 1.0 4 d .
C16 C 0.31864(13) -0.1137(3) 0.09813(12) 0.0269(6) Uani 1.0 4 d .
C17 C 0.31734(12) 0.0249(2) -0.07955(11) 0.0216(5) Uani 1.0 4 d .
C18 C 0.36158(13) 0.2533(3) 0.05580(12) 0.0261(6) Uani 1.0 4 d .
C19 C 0.10852(12) -0.0882(3) -0.03299(12) 0.0236(6) Uani 1.0 4 d .
C20 C 0.26525(13) 0.0339(3) 0.27660(12) 0.0302(6) Uani 1.0 4 d .
C21 C 0.01299(13) -0.0573(3) 0.29129(12) 0.0285(6) Uani 1.0 4 d .
C22 C 0.19045(12) 0.2555(3) -0.26480(12) 0.0279(6) Uani 1.0 4 d .
C23 C 0.14238(12) 0.2306(3) -0.13891(11) 0.0253(6) Uani 1.0 4 d .
C24 C 0.40382(12) -0.0537(3) -0.03745(12) 0.0261(6) Uani 1.0 4 d .
C25 C 0.23916(14) 0.0586(3) -0.30873(13) 0.0330(7) Uani 1.0 4 d .
C26 C 0.12261(14) 0.2797(3) 0.02598(12) 0.0309(6) Uani 1.0 4 d .
C27 C 0.04939(12) -0.1108(3) -0.05876(12) 0.0254(6) Uani 1.0 4 d .
C28 C 0.36734(12) -0.0715(3) 0.06734(11) 0.0221(5) Uani 1.0 4 d .
C29 C 0.42435(13) 0.2727(3) 0.06976(13) 0.0318(7) Uani 1.0 4 d .
C30 C 0.22412(13) 0.1483(3) -0.34675(12) 0.0297(6) Uani 1.0 4 d .
C31 C 0.15002(13) -0.1353(3) -0.12737(12) 0.0300(6) Uani 1.0 4 d .
C32 C 0.10007(12) -0.0375(3) 0.12652(12) 0.0252(6) Uani 1.0 4 d .
C33 C 0.20399(12) 0.1657(3) -0.22560(11) 0.0256(6) Uani 1.0 4 d .
C34 C 0.41127(13) 0.0243(3) -0.25238(12) 0.0273(6) Uani 1.0 4 d .
C35 C 0.04004(13) -0.1441(3) -0.11750(12) 0.0284(6) Uani 1.0 4 d .
C36 C 0.28648(14) 0.0937(3) 0.37738(12) 0.0322(7) Uani 1.0 4 d .
C37 C 0.02149(13) 0.3565(3) 0.04092(12) 0.0281(6) Uani 1.0 4 d .
C38 C 0.35958(12) -0.0375(3) 0.00530(11) 0.0232(6) Uani 1.0 4 d .
C39 C 0.07569(13) -0.0310(3) 0.29152(12) 0.0290(6) Uani 1.0 4 d .
C40 C 0.28963(12) 0.1339(3) 0.25457(12) 0.0272(6) Uani 1.0 4 d .
C41 C 0.07441(12) -0.0771(3) 0.07309(12) 0.0252(6) Uani 1.0 4 d .
C42 C -0.02022(13) -0.0818(3) 0.23833(13) 0.0288(6) Uani 1.0 4 d .
C43 C 0.11675(12) -0.0544(3) 0.02903(12) 0.0241(6) Uani 1.0 4 d .
C44 C 0.24827(12) 0.1197(3) 0.14379(11) 0.0237(6) Uani 1.0 4 d .
C45 C 0.38647(14) -0.1418(3) 0.18514(12) 0.0294(6) Uani 1.0 4 d .
C46 C 0.38579(12) 0.0390(3) -0.19831(12) 0.0263(6) Uani 1.0 4 d .
C47 C 0.15869(13) -0.1028(3) -0.06868(12) 0.0277(6) Uani 1.0 4 d .
C48 C 0.45715(13) -0.0558(3) -0.25877(12) 0.0269(6) Uani 1.0 4 d .
C49 C 0.19080(12) 0.1754(3) -0.16290(11) 0.0244(6) Uani 1.0 4 d .
C50 C 0.00440(13) 0.3388(3) -0.01850(12) 0.0265(6) Uani 1.0 4 d .
C51 C 0.26279(13) 0.0137(3) 0.33674(12) 0.0317(7) Uani 1.0 4 d .
C52 C 0.33772(12) 0.2137(3) 0.16372(12) 0.0275(6) Uani 1.0 4 d .
C53 C 0.04714(12) 0.2940(3) -0.05531(12) 0.0240(6) Uani 1.0 4 d .
C54 C 0.29207(12) 0.1561(3) 0.19122(12) 0.0256(6) Uani 1.0 4 d .
C55 C 0.00923(13) -0.0763(3) 0.18587(12) 0.0273(6) Uani 1.0 4 d .
C56 C 0.22906(13) 0.0670(3) -0.24876(12) 0.0297(6) Uani 1.0 4 d .
C57 C 0.42598(13) -0.0651(3) 0.09705(13) 0.0317(7) Uani 1.0 4 d .
C58 C 0.10401(13) -0.0251(3) 0.23814(12) 0.0301(6) Uani 1.0 4 d .
C59 C 0.15883(12) 0.0125(3) 0.11343(11) 0.0226(6) Uani 1.0 4 d .
C60 C 0.22762(12) 0.1283(3) -0.11321(11) 0.0227(6) Uani 1.0 4 d .
C61 C 0.37789(12) -0.0180(3) -0.09155(11) 0.0240(6) Uani 1.0 4 d .
C62 C 0.07137(12) -0.0458(3) 0.18376(12) 0.0252(6) Uani 1.0 4 d .
C63 C 0.14954(12) 0.2170(3) -0.07580(11) 0.0239(6) Uani 1.0 4 d .
C64 C 0.54317(13) -0.1013(3) -0.31495(13) 0.0359(7) Uani 1.0 4 d .
C65 C 0.20064(13) 0.2471(3) -0.32464(12) 0.0302(6) Uani 1.0 4 d .
C66 C -0.08005(14) 0.4162(3) 0.06302(14) 0.0361(7) Uani 1.0 4 d .
C67 C 0.33971(14) 0.2715(3) -0.00330(13) 0.0315(7) Uani 1.0 4 d .
C68 C 0.46467(14) 0.3040(3) 0.02708(14) 0.0364(7) Uani 1.0 4 d .
C69 C 0.44956(13) -0.1103(3) -0.15735(13) 0.0297(6) Uani 1.0 4 d .
C70 C 0.37895(15) 0.3009(3) -0.04619(14) 0.0380(7) Uani 1.0 4 d .
C71 C 0.31287(13) 0.1925(3) 0.35702(13) 0.0325(7) Uani 1.0 4 d .
C72 C 0.10681(12) 0.2625(3) -0.03429(11) 0.0232(6) Uani 1.0 4 d .
H1 H -0.0924 -0.1284 0.3263 0.0520 Uiso 1.0 4 calc R
H2 H -0.0937 0.0071 0.3262 0.0520 Uiso 1.0 4 calc R
H3 H -0.0881 -0.0605 0.3877 0.0520 Uiso 1.0 4 calc R
H4 H 0.2711 -0.0827 0.4460 0.0630 Uiso 1.0 4 calc R
H5 H 0.2095 -0.0077 0.4457 0.0630 Uiso 1.0 4 calc R
H6 H 0.2565 -0.0107 0.5033 0.0630 Uiso 1.0 4 calc R
H7 H 0.2197 0.2866 -0.4380 0.0557 Uiso 1.0 4 calc R
H8 H 0.1595 0.2078 -0.4443 0.0557 Uiso 1.0 4 calc R
H9 H 0.2144 0.1897 -0.4875 0.0557 Uiso 1.0 4 calc R
H10 H -0.0029 -0.1557 -0.2324 0.0535 Uiso 1.0 4 calc R
H11 H 0.0114 -0.2844 -0.2141 0.0535 Uiso 1.0 4 calc R
H12 H 0.0293 -0.2382 -0.2773 0.0535 Uiso 1.0 4 calc R
H13 H 0.5607 0.2911 -0.0457 0.0628 Uiso 1.0 4 calc R
H14 H 0.5474 0.4232 -0.0373 0.0628 Uiso 1.0 4 calc R
H15 H 0.5622 0.3754 -0.1010 0.0628 Uiso 1.0 4 calc R
H16 H 0.3325 0.2804 0.2836 0.0364 Uiso 1.0 4 calc R
H17 H 0.4757 -0.0938 0.1747 0.0418 Uiso 1.0 4 calc R
H18 H 0.5070 -0.1805 -0.2152 0.0362 Uiso 1.0 4 calc R
H19 H 0.0934 0.3402 0.1034 0.0390 Uiso 1.0 4 calc R
H20 H 0.2946 -0.1792 0.1771 0.0339 Uiso 1.0 4 calc R
H21 H 0.3490 -0.3075 0.2500 0.0511 Uiso 1.0 4 calc R
H22 H 0.3184 -0.1930 0.2721 0.0511 Uiso 1.0 4 calc R
H23 H 0.3728 -0.2525 0.3120 0.0511 Uiso 1.0 4 calc R
H24 H 0.2784 -0.1181 0.0789 0.0323 Uiso 1.0 4 calc R
H25 H 0.2498 -0.0222 0.2494 0.0363 Uiso 1.0 4 calc R
H26 H 0.1739 0.3236 -0.2501 0.0335 Uiso 1.0 4 calc R
H27 H 0.1100 0.2705 -0.1603 0.0303 Uiso 1.0 4 calc R
H28 H 0.4443 -0.0838 -0.0301 0.0313 Uiso 1.0 4 calc R
H29 H 0.2564 -0.0087 -0.3237 0.0395 Uiso 1.0 4 calc R
H30 H 0.1626 0.2582 0.0419 0.0371 Uiso 1.0 4 calc R
H31 H 0.0147 -0.1031 -0.0354 0.0304 Uiso 1.0 4 calc R
H32 H 0.4401 0.2643 0.1097 0.0382 Uiso 1.0 4 calc R
H33 H 0.1845 -0.1439 -0.1508 0.0359 Uiso 1.0 4 calc R
H34 H 0.3972 0.0694 -0.2853 0.0328 Uiso 1.0 4 calc R
H35 H -0.0006 -0.1591 -0.1340 0.0341 Uiso 1.0 4 calc R
H36 H 0.0989 -0.0171 0.3279 0.0348 Uiso 1.0 4 calc R
H37 H 0.0353 -0.1132 0.0668 0.0302 Uiso 1.0 4 calc R
H38 H -0.0627 -0.1021 0.2381 0.0346 Uiso 1.0 4 calc R
H39 H 0.3552 0.0956 -0.1943 0.0315 Uiso 1.0 4 calc R
H40 H 0.1995 -0.0901 -0.0521 0.0332 Uiso 1.0 4 calc R
H41 H -0.0362 0.3572 -0.0339 0.0318 Uiso 1.0 4 calc R
H42 H 0.2450 -0.0544 0.3502 0.0381 Uiso 1.0 4 calc R
H43 H 0.3729 0.2490 0.1830 0.0329 Uiso 1.0 4 calc R
H44 H 0.0354 0.2845 -0.0962 0.0288 Uiso 1.0 4 calc R
H45 H -0.0138 -0.0940 0.1498 0.0328 Uiso 1.0 4 calc R
H46 H 0.2393 0.0051 -0.2232 0.0357 Uiso 1.0 4 calc R
H47 H 0.4598 -0.0367 0.0768 0.0381 Uiso 1.0 4 calc R
H48 H 0.1467 -0.0066 0.2386 0.0361 Uiso 1.0 4 calc R
H49 H 0.5592 -0.0826 -0.3533 0.0430 Uiso 1.0 4 calc R
H50 H 0.5442 -0.1836 -0.3093 0.0430 Uiso 1.0 4 calc R
H51 H 0.5689 -0.0648 -0.2832 0.0430 Uiso 1.0 4 calc R
H52 H 0.1915 0.3094 -0.3503 0.0362 Uiso 1.0 4 calc R
H53 H -0.0985 0.3428 0.0520 0.0433 Uiso 1.0 4 calc R
H54 H -0.0839 0.4673 0.0289 0.0433 Uiso 1.0 4 calc R
H55 H -0.1016 0.4488 0.0958 0.0433 Uiso 1.0 4 calc R
H56 H 0.2968 0.2632 -0.0139 0.0378 Uiso 1.0 4 calc R
H57 H 0.5072 0.3174 0.0380 0.0437 Uiso 1.0 4 calc R
H58 H 0.4625 -0.1578 -0.1250 0.0356 Uiso 1.0 4 calc R
H59 H 0.3630 0.3114 -0.0859 0.0456 Uiso 1.0 4 calc R
H60 H 0.3299 0.2465 0.3846 0.0390 Uiso 1.0 4 calc R

loop_
_atom_site_aniso_label
_atom_site_aniso_U_11
_atom_site_aniso_U_22
_atom_site_aniso_U_33
_atom_site_aniso_U_12
_atom_site_aniso_U_13
_atom_site_aniso_U_23
Zn1 0.01972(16) 0.02783(17) 0.01867(15) 0.00119(12) 0.00239(11) -0.00119(11)
O1 0.0486(14) 0.0495(14) 0.0257(11) -0.0013(11) 0.0014(10) 0.0112(10)
O2 0.0532(14) 0.0497(14) 0.0228(11) -0.0008(11) 0.0053(10) 0.0011(10)
O3 0.0319(11) 0.0492(13) 0.0277(11) 0.0014(10) 0.0106(9) 0.0027(9)
O4 0.0383(12) 0.0372(12) 0.0270(10) 0.0067(10) 0.0121(9) -0.0029(9)
O5 0.0376(12) 0.0424(13) 0.0267(11) -0.0034(10) -0.0024(9) -0.0082(9)
O6 0.0566(15) 0.0468(13) 0.0220(10) 0.0152(11) 0.0112(10) 0.0021(9)
O7 0.0391(13) 0.0736(18) 0.0496(15) -0.0018(13) 0.0171(11) 0.0250(13)
O8 0.0309(11) 0.0508(13) 0.0239(10) 0.0037(10) 0.0106(9) -0.0011(9)
N1 0.0200(11) 0.0280(12) 0.0240(11) 0.0001(9) 0.0039(9) -0.0026(9)
N2 0.0201(11) 0.0270(12) 0.0221(11) 0.0010(9) 0.0042(9) -0.0027(9)
N3 0.0211(11) 0.0254(11) 0.0199(10) 0.0032(9) 0.0021(9) 0.0020(9)
N4 0.0211(11) 0.0277(12) 0.0201(11) 0.0031(9) 0.0029(9) 0.0001(9)
N5 0.0213(11) 0.0267(11) 0.0211(11) 0.0029(9) 0.0025(9) -0.0017(9)
N6 0.0218(11) 0.0276(12) 0.0213(11) 0.0005(9) 0.0026(9) -0.0018(9)
C1 0.0216(13) 0.0274(14) 0.0237(13) -0.0007(11) 0.0055(11) 0.0010(11)
C2 0.0342(17) 0.062(3) 0.0354(17) -0.0101(16) 0.0118(14) -0.0051(15)
C3 0.074(3) 0.048(2) 0.0381(18) 0.0038(19) 0.0187(18) 0.0078(16)
C4 0.065(3) 0.0447(19) 0.0299(16) 0.0087(17) 0.0076(16) 0.0038(14)
C5 0.0445(19) 0.0433(19) 0.0443(19) 0.0033(16) -0.0094(16) -0.0119(15)
C6 0.0378(19) 0.058(3) 0.063(3) -0.0023(17) 0.0176(17) 0.0209(19)
C7 0.0251(14) 0.0378(16) 0.0281(14) -0.0009(12) 0.0028(12) -0.0032(12)
C8 0.0243(15) 0.0490(19) 0.0301(15) -0.0021(13) -0.0056(12) 0.0095(13)
C9 0.0281(15) 0.0326(15) 0.0307(15) 0.0066(12) 0.0082(12) -0.0009(12)
C10 0.0397(17) 0.0337(16) 0.0241(14) 0.0039(13) 0.0025(12) -0.0034(12)
C11 0.0252(14) 0.0340(15) 0.0260(14) -0.0027(12) 0.0052(11) 0.0026(11)
C12 0.0376(17) 0.0360(17) 0.0403(17) -0.0015(14) 0.0130(14) 0.0116(14)
C13 0.0454(19) 0.0404(18) 0.0423(18) -0.0004(15) 0.0045(15) 0.0058(15)
C14 0.0311(15) 0.0249(13) 0.0250(13) 0.0006(12) 0.0010(11) -0.0029(11)
C15 0.0222(13) 0.0268(14) 0.0252(13) -0.0005(11) 0.0012(11) -0.0022(11)
C16 0.0231(14) 0.0333(15) 0.0245(13) 0.0015(12) 0.0026(11) -0.0004(11)
C17 0.0222(13) 0.0235(13) 0.0195(12) 0.0027(10) 0.0043(10) -0.0007(10)
C18 0.0270(14) 0.0248(13) 0.0267(14) 0.0004(11) 0.0025(11) 0.0002(11)
C19 0.0236(13) 0.0239(13) 0.0235(13) 0.0001(11) 0.0016(11) -0.0012(10)
C20 0.0297(15) 0.0331(15) 0.0280(14) 0.0018(12) 0.0018(12) -0.0040(12)
C21 0.0297(15) 0.0314(15) 0.0252(14) 0.0029(12) 0.0089(12) 0.0024(11)
C22 0.0272(14) 0.0297(14) 0.0270(14) 0.0044(12) 0.0035(11) 0.0016(11)
C23 0.0240(14) 0.0311(14) 0.0204(13) 0.0057(11) -0.0011(11) -0.0005(11)
C24 0.0187(13) 0.0330(15) 0.0269(14) 0.0024(11) 0.0029(11) 0.0046(11)
C25 0.0326(16) 0.0389(16) 0.0276(14) 0.0083(13) 0.0035(12) -0.0051(12)
C26 0.0297(15) 0.0357(16) 0.0269(14) 0.0055(13) -0.0004(12) -0.0031(12)
C27 0.0219(13) 0.0273(14) 0.0270(13) -0.0001(11) 0.0026(11) 0.0004(11)
C28 0.0186(13) 0.0278(13) 0.0197(12) 0.0015(10) 0.0004(10) 0.0007(10)
C29 0.0290(15) 0.0361(16) 0.0306(15) -0.0026(13) 0.0027(12) 0.0017(12)
C30 0.0283(15) 0.0410(17) 0.0204(13) 0.0021(13) 0.0051(11) -0.0014(12)
C31 0.0270(15) 0.0355(16) 0.0280(14) 0.0005(12) 0.0057(12) -0.0063(12)
C32 0.0257(14) 0.0238(13) 0.0266(13) 0.0010(11) 0.0059(11) -0.0001(11)
C33 0.0220(13) 0.0339(15) 0.0210(13) 0.0016(11) 0.0021(10) -0.0010(11)
C34 0.0269(14) 0.0318(15) 0.0234(13) -0.0011(12) 0.0027(11) 0.0028(11)
C35 0.0243(14) 0.0300(15) 0.0305(14) -0.0006(12) -0.0022(11) -0.0001(11)
C36 0.0312(16) 0.0422(17) 0.0235(14) 0.0070(13) 0.0039(12) -0.0008(12)
C37 0.0330(15) 0.0255(14) 0.0268(14) 0.0020(12) 0.0097(12) -0.0005(11)
C38 0.0212(13) 0.0244(13) 0.0240(13) 0.0003(11) 0.0021(10) 0.0022(10)
C39 0.0278(15) 0.0360(16) 0.0230(13) 0.0013(12) 0.0010(11) -0.0013(12)
C40 0.0217(13) 0.0346(15) 0.0253(14) 0.0008(12) 0.0021(11) -0.0043(11)
C41 0.0201(13) 0.0279(14) 0.0278(14) -0.0016(11) 0.0033(11) -0.0007(11)
C42 0.0250(14) 0.0296(14) 0.0327(15) -0.0036(12) 0.0083(12) 0.0014(12)
C43 0.0190(13) 0.0262(13) 0.0272(14) 0.0011(11) 0.0012(11) -0.0004(11)
C44 0.0218(13) 0.0283(14) 0.0212(12) 0.0009(11) 0.0027(10) -0.0032(10)
C45 0.0349(16) 0.0325(15) 0.0205(13) 0.0039(13) -0.0008(12) 0.0053(11)
C46 0.0215(13) 0.0306(14) 0.0271(14) 0.0021(11) 0.0047(11) 0.0025(11)
C47 0.0202(13) 0.0355(15) 0.0273(14) -0.0014(12) 0.0010(11) -0.0071(12)
C48 0.0271(14) 0.0335(15) 0.0209(13) -0.0029(12) 0.0074(11) -0.0041(11)
C49 0.0238(14) 0.0284(14) 0.0210(13) 0.0027(11) 0.0011(11) -0.0003(10)
C50 0.0265(14) 0.0270(14) 0.0267(14) -0.0003(11) 0.0059(11) 0.0001(11)
C51 0.0308(15) 0.0355(16) 0.0290(14) 0.0012(13) 0.0026(12) 0.0012(12)
C52 0.0230(14) 0.0340(15) 0.0252(13) -0.0040(12) 0.0005(11) -0.0056(11)
C53 0.0235(13) 0.0264(13) 0.0221(12) -0.0007(11) 0.0015(10) -0.0011(10)
C54 0.0230(13) 0.0289(14) 0.0251(13) -0.0017(11) 0.0020(11) -0.0050(11)
C55 0.0256(14) 0.0280(14) 0.0285(14) -0.0045(11) 0.0038(11) -0.0014(11)
C56 0.0311(15) 0.0334(15) 0.0244(14) 0.0078(12) -0.0003(12) 0.0021(11)
C57 0.0207(14) 0.0438(17) 0.0306(15) -0.0009(12) 0.0010(12) 0.0108(13)
C58 0.0228(14) 0.0387(16) 0.0290(14) 0.0008(12) 0.0044(11) -0.0029(12)
C59 0.0201(13) 0.0261(13) 0.0218(12) 0.0027(11) 0.0020(10) -0.0015(10)
C60 0.0232(13) 0.0261(13) 0.0191(12) 0.0030(11) 0.0017(10) 0.0012(10)
C61 0.0212(13) 0.0267(13) 0.0245(13) 0.0001(11) 0.0038(11) 0.0014(11)
C62 0.0246(14) 0.0239(13) 0.0276(14) 0.0009(11) 0.0061(11) -0.0010(11)
C63 0.0219(13) 0.0256(13) 0.0242(13) 0.0019(11) 0.0016(11) -0.0010(10)
C64 0.0278(15) 0.0490(19) 0.0321(15) -0.0027(14) 0.0126(13) -0.0084(14)
C65 0.0308(15) 0.0345(15) 0.0256(14) 0.0016(13) 0.0034(12) 0.0047(12)
C66 0.0360(17) 0.0333(16) 0.0407(17) 0.0058(13) 0.0167(14) -0.0008(13)
C67 0.0298(15) 0.0321(15) 0.0326(15) -0.0034(12) 0.0022(12) 0.0040(12)
C68 0.0275(15) 0.0401(17) 0.0421(18) -0.0034(13) 0.0048(13) 0.0078(14)
C69 0.0289(15) 0.0333(15) 0.0278(14) 0.0044(12) 0.0079(12) 0.0047(12)
C70 0.0381(17) 0.0428(18) 0.0332(16) -0.0048(14) 0.0034(13) 0.0074(14)
C71 0.0286(15) 0.0391(17) 0.0296(15) -0.0017(13) 0.0002(12) -0.0091(13)
C72 0.0239(13) 0.0243(13) 0.0216(12) 0.0032(11) 0.0030(10) 0.0004(10)

loop_
_atom_type_symbol
_atom_type_description
_atom_type_scat_dispersion_real
_atom_type_scat_dispersion_imag
_atom_type_scat_source
C C 0.0033 0.0016
;
International Tables for Crystallography
(1992, Vol. C, Tables 4.2.6.8 and 6.1.1.4)
;
H H 0.0000 0.0000
;
International Tables for Crystallography
(1992, Vol. C, Table 6.1.1.4)
;
N N 0.0061 0.0033
;
International Tables for Crystallography
(1992, Vol. C, Tables 4.2.6.8 and 6.1.1.4)
;
O O 0.0106 0.0060
;
International Tables for Crystallography
(1992, Vol. C, Tables 4.2.6.8 and 6.1.1.4)
;
Zn Zn 0.2839 1.4301
;
International Tables for Crystallography
(1992, Vol. C, Tables 4.2.6.8 and 6.1.1.4)
;

loop_
_geom_angle_atom_site_label_1
_geom_angle_atom_site_label_2
_geom_angle_atom_site_label_3
_geom_angle
_geom_angle_publ_flag
N2 Zn1 N3 125.54(9) yes
N2 Zn1 N5 109.92(9) yes
N2 Zn1 N6 95.05(9) yes
N3 Zn1 N5 96.26(9) yes
N3 Zn1 N6 105.15(9) yes
N5 Zn1 N6 128.06(10) yes
C13 O1 C45 117.9(3) yes
C3 O2 C36 117.5(3) yes
C2 O3 C21 116.8(3) yes
C37 O4 C66 117.4(3) yes
C5 O5 C14 117.9(3) yes
C4 O6 C30 116.4(3) yes
C6 O7 C12 117.0(3) yes
C48 O8 C64 116.4(3) yes
C44 N1 C59 127.6(3) yes
Zn1 N2 C43 130.92(18) yes
Zn1 N2 C59 121.03(17) yes
C43 N2 C59 106.8(3) yes
Zn1 N3 C17 119.93(17) yes
Zn1 N3 C38 132.05(18) yes
C17 N3 C38 106.5(3) yes
C17 N4 C60 128.0(3) yes
Zn1 N5 C60 118.07(17) yes
Zn1 N5 C63 134.63(18) yes
C60 N5 C63 106.3(2) yes
Zn1 N6 C15 130.60(18) yes
Zn1 N6 C44 119.41(17) yes
C15 N6 C44 106.5(2) yes
C46 C1 C61 122.9(3) yes
C46 C1 C69 117.5(3) yes
C61 C1 C69 119.5(3) yes
C40 C7 C71 121.4(3) yes
C45 C8 C57 119.9(3) yes
C48 C9 C69 119.4(3) yes
C26 C10 C37 120.5(3) yes
C16 C11 C45 119.6(3) yes
O7 C12 C68 125.1(3) yes
O7 C12 C70 115.6(3) yes
C68 C12 C70 119.3(3) yes
O5 C14 C31 116.1(3) yes
O5 C14 C35 123.7(3) yes
C31 C14 C35 120.2(3) yes
N6 C15 C18 123.2(3) yes
N6 C15 C52 110.6(3) yes
C18 C15 C52 126.1(3) yes
C11 C16 C28 121.0(3) yes
N3 C17 N4 127.5(3) yes
N3 C17 C61 109.5(2) yes
N4 C17 C61 123.0(3) yes
C15 C18 C29 119.4(3) yes
C15 C18 C67 123.6(3) yes
C29 C18 C67 117.0(3) yes
C27 C19 C43 120.3(3) yes
C27 C19 C47 117.3(3) yes
C43 C19 C47 122.4(3) yes
C40 C20 C51 122.3(3) yes
O3 C21 C39 115.2(3) yes
O3 C21 C42 124.8(3) yes
C39 C21 C42 120.0(3) yes
C33 C22 C65 121.5(3) yes
C49 C23 C63 107.7(3) yes
C38 C24 C61 108.0(3) yes
C30 C25 C56 120.2(3) yes
C10 C26 C72 121.3(3) yes
C19 C27 C35 121.7(3) yes
C16 C28 C38 122.4(3) yes
C16 C28 C57 118.2(3) yes
C38 C28 C57 119.4(3) yes
C18 C29 C68 122.2(3) yes
O6 C30 C25 116.1(3) yes
O6 C30 C65 124.1(3) yes
C25 C30 C65 119.9(3) yes
C14 C31 C47 119.6(3) yes
C41 C32 C59 105.6(3) yes
C41 C32 C62 125.3(3) yes
C59 C32 C62 129.1(3) yes
C22 C33 C49 120.4(3) yes
C22 C33 C56 117.6(3) yes
C49 C33 C56 122.0(3) yes
C46 C34 C48 120.5(3) yes
C14 C35 C27 119.6(3) yes
O2 C36 C51 124.3(3) yes
O2 C36 C71 116.2(3) yes
C51 C36 C71 119.5(3) yes
O4 C37 C10 115.5(3) yes
O4 C37 C50 125.2(3) yes
C10 C37 C50 119.3(3) yes
N3 C38 C24 110.6(3) yes
N3 C38 C28 123.9(3) yes
C24 C38 C28 125.3(3) yes
C21 C39 C58 119.5(3) yes
C7 C40 C20 116.7(3) yes
C7 C40 C54 120.6(3) yes
C20 C40 C54 122.6(3) yes
C32 C41 C43 108.0(3) yes
C21 C42 C55 119.2(3) yes
N2 C43 C19 124.1(3) yes
N2 C43 C41 110.6(3) yes
C19 C43 C41 125.3(3) yes
N1 C44 N6 127.6(3) yes
N1 C44 C54 123.0(3) yes
N6 C44 C54 109.4(3) yes
O1 C45 C8 115.5(3) yes
O1 C45 C11 124.4(3) yes
C8 C45 C11 120.1(3) yes
C1 C46 C34 120.9(3) yes
C19 C47 C31 121.6(3) yes
O8 C48 C9 124.1(3) yes
O8 C48 C34 116.2(3) yes
C9 C48 C34 119.6(3) yes
C23 C49 C33 128.2(3) yes
C23 C49 C60 105.8(3) yes
C33 C49 C60 126.0(3) yes
C37 C50 C53 119.5(3) yes
C20 C51 C36 119.7(3) yes
C15 C52 C54 108.1(3) yes
C50 C53 C72 122.3(3) yes
C40 C54 C44 127.5(3) yes
C40 C54 C52 127.1(3) yes
C44 C54 C52 105.4(3) yes
C42 C55 C62 122.7(3) yes
C25 C56 C33 120.9(3) yes
C8 C57 C28 121.2(3) yes
C39 C58 C62 121.9(3) yes
N1 C59 N2 126.7(3) yes
N1 C59 C32 124.2(3) yes
N2 C59 C32 109.1(3) yes
N4 C60 N5 128.9(3) yes
N4 C60 C49 121.5(3) yes
N5 C60 C49 109.6(3) yes
C1 C61 C17 127.5(3) yes
C1 C61 C24 127.1(3) yes
C17 C61 C24 105.2(3) yes
C32 C62 C55 120.6(3) yes
C32 C62 C58 122.8(3) yes
C55 C62 C58 116.6(3) yes
N5 C63 C23 110.7(3) yes
N5 C63 C72 124.9(3) yes
C23 C63 C72 124.4(3) yes
C22 C65 C30 119.9(3) yes
C18 C67 C70 121.6(3) yes
C12 C68 C29 119.4(3) yes
C1 C69 C9 122.0(3) yes
C12 C70 C67 120.4(3) yes
C7 C71 C36 120.3(3) yes
C26 C72 C53 117.1(3) yes
C26 C72 C63 123.6(3) yes
C53 C72 C63 119.3(3) yes
O3 C2 H1 109.476 no
O3 C2 H2 109.468 no
O3 C2 H3 109.488 no
H1 C2 H2 109.458 no
H1 C2 H3 109.464 no
H2 C2 H3 109.473 no
O2 C3 H4 109.482 no
O2 C3 H5 109.477 no
O2 C3 H6 109.466 no
H4 C3 H5 109.471 no
H4 C3 H6 109.464 no
H5 C3 H6 109.466 no
O6 C4 H7 109.473 no
O6 C4 H8 109.472 no
O6 C4 H9 109.465 no
H7 C4 H8 109.472 no
H7 C4 H9 109.480 no
H8 C4 H9 109.465 no
O5 C5 H10 109.465 no
O5 C5 H11 109.476 no
O5 C5 H12 109.460 no
H10 C5 H11 109.480 no
H10 C5 H12 109.470 no
H11 C5 H12 109.476 no
O7 C6 H13 109.482 no
O7 C6 H14 109.470 no
O7 C6 H15 109.471 no
H13 C6 H14 109.486 no
H13 C6 H15 109.459 no
H14 C6 H15 109.459 no
C40 C7 H16 119.288 no
C71 C7 H16 119.276 no
C45 C8 H17 120.058 no
C57 C8 H17 120.066 no
C48 C9 H18 120.312 no
C69 C9 H18 120.317 no
C26 C10 H19 119.745 no
C37 C10 H19 119.740 no
C16 C11 H20 120.169 no
C45 C11 H20 120.188 no
O1 C13 H21 109.475 no
O1 C13 H22 109.460 no
O1 C13 H23 109.466 no
H21 C13 H22 109.462 no
H21 C13 H23 109.480 no
H22 C13 H23 109.484 no
C11 C16 H24 119.505 no
C28 C16 H24 119.504 no
C40 C20 H25 118.869 no
C51 C20 H25 118.841 no
C33 C22 H26 119.238 no
C65 C22 H26 119.233 no
C49 C23 H27 126.171 no
C63 C23 H27 126.171 no
C38 C24 H28 125.979 no
C61 C24 H28 125.981 no
C30 C25 H29 119.904 no
C56 C25 H29 119.899 no
C10 C26 H30 119.377 no
C72 C26 H30 119.356 no
C19 C27 H31 119.114 no
C35 C27 H31 119.152 no
C18 C29 H32 118.916 no
C68 C29 H32 118.904 no
C14 C31 H33 120.223 no
C47 C31 H33 120.212 no
C46 C34 H34 119.751 no
C48 C34 H34 119.771 no
C14 C35 H35 120.207 no
C27 C35 H35 120.225 no
C21 C39 H36 120.236 no
C58 C39 H36 120.239 no
C32 C41 H37 126.010 no
C43 C41 H37 126.029 no
C21 C42 H38 120.392 no
C55 C42 H38 120.387 no
C1 C46 H39 119.557 no
C34 C46 H39 119.557 no
C19 C47 H40 119.212 no
C31 C47 H40 119.217 no
C37 C50 H41 120.263 no
C53 C50 H41 120.266 no
C20 C51 H42 120.151 no
C36 C51 H42 120.154 no
C15 C52 H43 125.957 no
C54 C52 H43 125.936 no
C50 C53 H44 118.829 no
C72 C53 H44 118.834 no
C42 C55 H45 118.646 no
C62 C55 H45 118.677 no
C25 C56 H46 119.570 no
C33 C56 H46 119.568 no
C8 C57 H47 119.397 no
C28 C57 H47 119.396 no
C39 C58 H48 119.052 no
C62 C58 H48 119.081 no
O8 C64 H49 109.464 no
O8 C64 H50 109.477 no
O8 C64 H51 109.467 no
H49 C64 H50 109.459 no
H49 C64 H51 109.476 no
H50 C64 H51 109.484 no
C22 C65 H52 120.046 no
C30 C65 H52 120.030 no
O4 C66 H53 109.468 no
O4 C66 H54 109.468 no
O4 C66 H55 109.464 no
H53 C66 H54 109.479 no
H53 C66 H55 109.477 no
H54 C66 H55 109.471 no
C18 C67 H56 119.201 no
C70 C67 H56 119.206 no
C12 C68 H57 120.275 no
C29 C68 H57 120.301 no
C1 C69 H58 118.973 no
C9 C69 H58 118.989 no
C12 C70 H59 119.796 no
C67 C70 H59 119.785 no
C7 C71 H60 119.847 no
C36 C71 H60 119.831 no

loop_
_geom_bond_atom_site_label_1
_geom_bond_atom_site_label_2
_geom_bond_distance
_geom_bond_publ_flag
Zn1 N2 1.991(3) yes
Zn1 N3 1.999(3) yes
Zn1 N5 2.008(2) yes
Zn1 N6 1.994(2) yes
O1 C13 1.395(5) yes
O1 C45 1.370(4) yes
O2 C3 1.432(5) yes
O2 C36 1.370(4) yes
O3 C2 1.416(4) yes
O3 C21 1.367(4) yes
O4 C37 1.359(4) yes
O4 C66 1.441(4) yes
O5 C5 1.424(4) yes
O5 C14 1.366(4) yes
O6 C4 1.444(4) yes
O6 C30 1.375(4) yes
O7 C6 1.432(4) yes
O7 C12 1.366(5) yes
O8 C48 1.374(4) yes
O8 C64 1.430(4) yes
N1 C44 1.327(4) yes
N1 C59 1.322(4) yes
N2 C43 1.348(4) yes
N2 C59 1.400(4) yes
N3 C17 1.393(4) yes
N3 C38 1.349(4) yes
N4 C17 1.328(4) yes
N4 C60 1.318(4) yes
N5 C60 1.404(4) yes
N5 C63 1.350(4) yes
N6 C15 1.358(4) yes
N6 C44 1.398(4) yes
C1 C46 1.401(4) yes
C1 C61 1.469(4) yes
C1 C69 1.391(4) yes
C7 C40 1.411(4) yes
C7 C71 1.384(4) yes
C8 C45 1.392(5) yes
C8 C57 1.377(5) yes
C9 C48 1.390(4) yes
C9 C69 1.387(4) yes
C10 C26 1.384(5) yes
C10 C37 1.396(4) yes
C11 C16 1.393(4) yes
C11 C45 1.383(4) yes
C12 C68 1.391(5) yes
C12 C70 1.398(5) yes
C14 C31 1.393(4) yes
C14 C35 1.384(4) yes
C15 C18 1.464(4) yes
C15 C52 1.419(4) yes
C16 C28 1.393(4) yes
C17 C61 1.448(4) yes
C18 C29 1.394(4) yes
C18 C67 1.405(4) yes
C19 C27 1.397(4) yes
C19 C43 1.458(4) yes
C19 C47 1.405(4) yes
C20 C40 1.399(5) yes
C20 C51 1.385(4) yes
C21 C39 1.392(4) yes
C21 C42 1.387(4) yes
C22 C33 1.400(4) yes
C22 C65 1.388(4) yes
C23 C49 1.376(4) yes
C23 C63 1.434(4) yes
C24 C38 1.417(4) yes
C24 C61 1.378(4) yes
C25 C30 1.390(5) yes
C25 C56 1.391(4) yes
C26 C72 1.398(4) yes
C27 C35 1.387(4) yes
C28 C38 1.458(4) yes
C28 C57 1.399(4) yes
C29 C68 1.393(5) yes
C30 C65 1.380(5) yes
C31 C47 1.382(4) yes
C32 C41 1.378(4) yes
C32 C59 1.451(4) yes
C32 C62 1.475(4) yes
C33 C49 1.469(4) yes
C33 C56 1.402(4) yes
C34 C46 1.384(4) yes
C34 C48 1.386(4) yes
C36 C51 1.392(4) yes
C36 C71 1.391(5) yes
C37 C50 1.386(4) yes
C39 C58 1.391(4) yes
C40 C54 1.460(4) yes
C41 C43 1.423(4) yes
C42 C55 1.384(4) yes
C44 C54 1.450(4) yes
C49 C60 1.446(4) yes
C50 C53 1.389(4) yes
C52 C54 1.380(4) yes
C53 C72 1.398(4) yes
C55 C62 1.397(4) yes
C58 C62 1.399(4) yes
C63 C72 1.462(4) yes
C67 C70 1.375(5) yes
C2 H1 0.980 no
C2 H2 0.980 no
C2 H3 0.980 no
C3 H4 0.980 no
C3 H5 0.980 no
C3 H6 0.980 no
C4 H7 0.980 no
C4 H8 0.980 no
C4 H9 0.980 no
C5 H10 0.980 no
C5 H11 0.980 no
C5 H12 0.980 no
C6 H13 0.980 no
C6 H14 0.980 no
C6 H15 0.980 no
C7 H16 0.950 no
C8 H17 0.950 no
C9 H18 0.950 no
C10 H19 0.950 no
C11 H20 0.950 no
C13 H21 0.980 no
C13 H22 0.980 no
C13 H23 0.980 no
C16 H24 0.950 no
C20 H25 0.950 no
C22 H26 0.950 no
C23 H27 0.950 no
C24 H28 0.950 no
C25 H29 0.950 no
C26 H30 0.950 no
C27 H31 0.950 no
C29 H32 0.950 no
C31 H33 0.950 no
C34 H34 0.950 no
C35 H35 0.950 no
C39 H36 0.950 no
C41 H37 0.950 no
C42 H38 0.950 no
C46 H39 0.950 no
C47 H40 0.950 no
C50 H41 0.950 no
C51 H42 0.950 no
C52 H43 0.950 no
C53 H44 0.950 no
C55 H45 0.950 no
C56 H46 0.950 no
C57 H47 0.950 no
C58 H48 0.950 no
C64 H49 0.980 no
C64 H50 0.980 no
C64 H51 0.980 no
C65 H52 0.950 no
C66 H53 0.980 no
C66 H54 0.980 no
C66 H55 0.980 no
C67 H56 0.950 no
C68 H57 0.950 no
C69 H58 0.950 no
C70 H59 0.950 no
C71 H60 0.950 no

loop_
_geom_contact_atom_site_label_1
_geom_contact_atom_site_label_2
_geom_contact_distance
_geom_contact_publ_flag
_geom_contact_site_symmetry_2
Zn1 N1 3.290(3) no .
Zn1 N4 3.276(3) no .
Zn1 C16 3.424(3) no .
Zn1 C18 3.493(3) no .
Zn1 C19 3.501(3) no .
Zn1 C26 3.391(3) no .
Zn1 C28 3.534(3) no .
Zn1 C47 3.257(3) no .
Zn1 C67 3.240(3) no .
N1 C15 3.501(4) no .
N1 C20 3.085(4) no .
N1 C40 3.061(4) no .
N1 C41 3.526(4) no .
N1 C43 3.490(4) no .
N1 C52 3.524(4) no .
N1 C58 3.053(4) no .
N1 C62 3.126(4) no .
N2 C26 3.485(4) no .
N2 C44 2.973(4) no .
N2 C47 2.999(4) no .
N3 C16 3.032(4) no .
N3 C18 3.516(4) no .
N3 C47 3.588(4) no .
N3 C60 2.991(4) no .
N3 C67 3.193(4) no .
N4 C1 3.071(4) no .
N4 C23 3.504(4) no .
N4 C24 3.518(4) no .
N4 C33 2.998(4) no .
N4 C38 3.491(4) no .
N4 C46 3.011(4) no .
N4 C47 3.599(4) no .
N4 C56 3.029(4) no .
N4 C63 3.493(4) no .
N5 C17 3.018(4) no .
N5 C19 3.587(4) no .
N5 C26 3.037(4) no .
N5 C47 3.195(4) no .
N5 C67 3.471(4) no .
N6 C16 3.358(4) no .
N6 C28 3.483(4) no .
N6 C59 2.993(4) no .
N6 C67 3.010(4) no .
C1 C48 2.807(4) no .
C2 C42 2.813(5) no .
C3 C51 2.823(5) no .
C4 C65 2.811(5) no .
C5 C35 2.806(5) no .
C6 C68 2.821(5) no .
C7 C51 2.775(5) no .
C7 C52 3.083(4) no .
C8 C16 2.771(4) no .
C9 C46 2.776(4) no .
C9 C64 2.854(5) no .
C10 C53 2.753(4) no .
C11 C13 2.819(5) no .
C11 C57 2.771(5) no .
C12 C18 2.819(5) no .
C14 C19 2.805(4) no .
C15 C28 3.569(4) no .
C16 C44 3.345(4) no .
C17 C46 3.155(4) no .
C17 C67 3.403(4) no .
C17 C70 3.584(4) no .
C20 C44 3.168(4) no .
C20 C71 2.763(4) no .
C21 C62 2.815(4) no .
C22 C23 3.107(4) no .
C22 C25 2.764(5) no .
C23 C53 2.982(4) no .
C24 C57 3.050(4) no .
C24 C69 3.021(4) no .
C26 C50 2.778(4) no .
C27 C31 2.771(4) no .
C27 C41 3.021(4) no .
C28 C45 2.795(4) no .
C29 C52 3.006(4) no .
C29 C70 2.759(5) no .
C30 C33 2.809(4) no .
C31 C60 3.543(4) no .
C34 C64 3.589(5) no .
C34 C69 2.756(4) no .
C35 C47 2.772(4) no .
C36 C40 2.822(4) no .
C37 C72 2.819(4) no .
C39 C55 2.760(4) no .
C41 C55 2.994(4) no .
C42 C58 2.772(4) no .
C46 C56 3.525(4) no .
C47 C60 3.300(4) no .
C50 C66 2.831(5) no .
C56 C60 3.151(4) no .
C56 C65 2.776(4) no .
C58 C59 3.161(4) no .
C67 C68 2.775(5) no .
O1 C5 3.016(5) no 4_545
O2 C4 3.574(5) no 1_556
O3 O7 3.122(4) no 4_455
O3 C6 3.267(5) no 4_455
O3 C29 3.272(4) no 2_545
O3 C68 3.400(4) no 2_545
O4 O8 3.048(3) no 4_455
O4 C27 3.534(4) no 3_555
O4 C35 3.195(4) no 3_555
O4 C50 3.401(4) no 3_565
O4 C64 3.512(4) no 4_455
O5 C34 3.529(4) no 2_544
O5 C42 3.504(4) no 3_555
O6 C3 3.527(5) no 1_554
O7 O3 3.122(4) no 4_554
O7 C2 3.285(5) no 4_554
O8 O4 3.048(3) no 4_554
O8 C53 3.437(4) no 2_544
O8 C66 3.464(4) no 4_554
N1 C13 3.197(5) no 2_555
C1 C65 3.518(4) no 2_544
C2 O7 3.285(5) no 4_455
C2 C25 3.573(5) no 3_555
C2 C30 3.366(5) no 3_555
C2 C65 3.492(5) no 3_555
C3 O6 3.527(5) no 1_556
C3 C4 3.564(6) no 1_556
C3 C67 3.435(5) no 2_545
C4 O2 3.574(5) no 1_554
C4 C3 3.564(6) no 1_554
C4 C38 3.507(5) no 2_554
C5 O1 3.016(5) no 4_444
C5 C21 3.576(5) no 3_555
C5 C34 3.344(5) no 2_544
C5 C42 3.551(5) no 3_555
C6 O3 3.267(5) no 4_554
C7 C64 3.352(4) no 3_655
C8 C9 3.452(5) no 3_655
C8 C69 3.506(5) no 3_655
C9 C8 3.452(5) no 3_655
C11 C71 3.574(4) no 2_545
C13 N1 3.197(5) no 2_545
C13 C40 3.540(5) no 2_545
C13 C44 3.512(5) no 2_545
C13 C58 3.525(5) no 2_545
C14 C55 3.536(4) no 3_555
C21 C5 3.576(5) no 3_555
C25 C2 3.573(5) no 3_555
C27 O4 3.534(4) no 3_555
C27 C37 3.320(4) no 3_555
C27 C41 3.479(4) no 3_555
C27 C50 3.453(4) no 3_555
C29 O3 3.272(4) no 2_555
C30 C2 3.366(5) no 3_555
C34 O5 3.529(4) no 2_554
C34 C5 3.344(5) no 2_554
C35 O4 3.195(4) no 3_555
C35 C37 3.371(4) no 3_555
C35 C55 3.176(4) no 3_555
C35 C62 3.553(4) no 3_555
C35 C66 3.529(5) no 3_555
C37 C27 3.320(4) no 3_555
C37 C35 3.371(4) no 3_555
C38 C4 3.507(5) no 2_544
C40 C13 3.540(5) no 2_555
C41 C27 3.479(4) no 3_555
C42 O5 3.504(4) no 3_555
C42 C5 3.551(5) no 3_555
C44 C13 3.512(5) no 2_555
C50 O4 3.401(4) no 3_565
C50 C27 3.453(4) no 3_555
C50 C66 3.505(5) no 3_565
C53 O8 3.437(4) no 2_554
C53 C66 3.503(4) no 3_565
C55 C14 3.536(4) no 3_555
C55 C35 3.176(4) no 3_555
C57 C69 3.596(4) no 3_655
C58 C13 3.525(5) no 2_555
C62 C35 3.553(4) no 3_555
C64 O4 3.512(4) no 4_554
C64 C7 3.352(4) no 3_655
C64 C71 3.488(5) no 3_655
C65 C1 3.518(4) no 2_554
C65 C2 3.492(5) no 3_555
C66 O8 3.464(4) no 4_455
C66 C35 3.529(5) no 3_555
C66 C50 3.505(5) no 3_565
C66 C53 3.503(4) no 3_565
C67 C3 3.435(5) no 2_555
C68 O3 3.400(4) no 2_555
C69 C8 3.506(5) no 3_655
C69 C57 3.596(4) no 3_655
C71 C11 3.574(4) no 2_555
C71 C64 3.488(5) no 3_655
Zn1 H24 2.8937 no .
Zn1 H30 2.6987 no .
Zn1 H40 2.6133 no .
Zn1 H56 2.6362 no .
O1 H17 2.4919 no .
O1 H20 2.6529 no .
O2 H42 2.6605 no .
O2 H60 2.5005 no .
O3 H36 2.4876 no .
O3 H38 2.6637 no .
O4 H19 2.4851 no .
O4 H41 2.6644 no .
O5 H33 2.5045 no .
O5 H35 2.6390 no .
O6 H29 2.5016 no .
O6 H52 2.6446 no .
O7 H57 2.6734 no .
O7 H59 2.4939 no .
O8 H18 2.6604 no .
O8 H34 2.4984 no .
N1 H20 3.5631 no .
N1 H24 3.2895 no .
N1 H25 2.5848 no .
N1 H30 3.4681 no .
N1 H48 2.4191 no .
N2 H24 2.8104 no .
N2 H30 3.0626 no .
N2 H37 3.1861 no .
N2 H40 2.7331 no .
N3 H24 2.7955 no .
N3 H28 3.1827 no .
N3 H40 2.6714 no .
N3 H56 3.0132 no .
N4 H33 3.3308 no .
N4 H39 2.4253 no .
N4 H40 3.0785 no .
N4 H46 2.5527 no .
N4 H56 3.2978 no .
N4 H59 3.4064 no .
N5 H27 3.1982 no .
N5 H30 2.7781 no .
N5 H40 2.9150 no .
N5 H56 2.5934 no .
N6 H24 3.2459 no .
N6 H30 2.7534 no .
N6 H43 3.1908 no .
N6 H56 2.7624 no .
C1 H18 3.2835 no .
C1 H28 2.8535 no .
C1 H34 3.2774 no .
C2 H38 2.5383 no .
C3 H42 2.5252 no .
C4 H52 2.5155 no .
C5 H35 2.5027 no .
C6 H57 2.5296 no .
C7 H25 3.2538 no .
C7 H43 2.9734 no .
C8 H20 3.2634 no .
C9 H34 3.2572 no .
C9 H50 2.8316 no .
C9 H51 2.7595 no .
C10 H41 3.2629 no .
C11 H17 3.2614 no .
C11 H21 2.8293 no .
C11 H22 2.6801 no .
C11 H25 3.1592 no .
C12 H13 2.6228 no .
C12 H14 2.6192 no .
C12 H15 3.2003 no .
C12 H32 3.2560 no .
C12 H56 3.2592 no .
C13 H20 2.5393 no .
C13 H25 3.4452 no .
C14 H10 2.6289 no .
C14 H11 2.6289 no .
C14 H12 3.2024 no .
C14 H31 3.2486 no .
C14 H40 3.2531 no .
C15 H32 2.6112 no .
C15 H56 2.7087 no .
C16 H47 3.2545 no .
C17 H28 3.1702 no .
C17 H39 2.8941 no .
C17 H40 2.9902 no .
C17 H46 3.5690 no .
C17 H56 3.2263 no .
C17 H59 3.5310 no .
C18 H43 2.8705 no .
C18 H57 3.2917 no .
C18 H59 3.2793 no .
C19 H33 3.2884 no .
C19 H35 3.2864 no .
C19 H37 2.8555 no .
C20 H16 3.2547 no .
C20 H20 3.4619 no .
C20 H22 2.9204 no .
C20 H48 2.6951 no .
C21 H1 2.6023 no .
C21 H2 2.6033 no .
C21 H3 3.1870 no .
C21 H45 3.2418 no .
C21 H48 3.2574 no .
C22 H27 3.0300 no .
C22 H46 3.2588 no .
C23 H26 2.8666 no .
C23 H44 2.6442 no .
C24 H47 2.7874 no .
C24 H58 2.7143 no .
C25 H34 3.4304 no .
C25 H39 3.5145 no .
C25 H52 3.2554 no .
C26 H44 3.2440 no .
C27 H37 2.8748 no .
C27 H40 3.2539 no .
C28 H17 3.2741 no .
C28 H20 3.2804 no .
C28 H28 2.8506 no .
C29 H43 2.8708 no .
C29 H56 3.2465 no .
C30 H7 2.6287 no .
C30 H8 2.6288 no .
C30 H9 3.2128 no .
C30 H26 3.2488 no .
C30 H46 3.2643 no .
C31 H35 3.2670 no .
C31 H46 3.4236 no .
C32 H45 2.6395 no .
C32 H48 2.6915 no .
C33 H27 2.8708 no .
C33 H29 3.2837 no .
C33 H39 3.4066 no .
C33 H52 3.2870 no .
C34 H18 3.2600 no .
C35 H10 2.7047 no .
C35 H11 2.7797 no .
C35 H33 3.2658 no .
C36 H4 2.6308 no .
C36 H5 2.6321 no .
C36 H6 3.2083 no .
C36 H16 3.2593 no .
C36 H25 3.2528 no .
C37 H30 3.2667 no .
C37 H44 3.2481 no .
C37 H53 2.6310 no .
C37 H54 2.6291 no .
C37 H55 3.2039 no .
C38 H24 2.6729 no .
C38 H47 2.6194 no .
C39 H38 3.2668 no .
C40 H42 3.2901 no .
C40 H43 2.8461 no .
C40 H48 3.5088 no .
C40 H60 3.2918 no .
C41 H31 2.7153 no .
C41 H45 2.6697 no .
C42 H1 2.6651 no .
C42 H2 2.8271 no .
C42 H36 3.2650 no .
C43 H31 2.6304 no .
C43 H40 2.6797 no .
C44 H24 3.2544 no .
C44 H25 2.9147 no .
C44 H30 3.2966 no .
C44 H43 3.1772 no .
C44 H48 3.5024 no .
C45 H21 2.6060 no .
C45 H22 2.6041 no .
C45 H23 3.1844 no .
C45 H24 3.2550 no .
C45 H47 3.2513 no .
C46 H46 3.2102 no .
C46 H58 3.2479 no .
C47 H31 3.2544 no .
C48 H39 3.2580 no .
C48 H49 3.1880 no .
C48 H50 2.7223 no .
C48 H51 2.5186 no .
C48 H58 3.2510 no .
C49 H26 2.6446 no .
C49 H46 2.6814 no .
C50 H19 3.2583 no .
C50 H53 2.8229 no .
C50 H54 2.7150 no .
C51 H4 2.7146 no .
C51 H5 2.7980 no .
C51 H22 3.1262 no .
C51 H36 3.5587 no .
C51 H48 3.2508 no .
C51 H60 3.2619 no .
C52 H16 2.8327 no .
C52 H32 2.6683 no .
C53 H27 2.8259 no .
C53 H30 3.2472 no .
C54 H16 2.6548 no .
C54 H25 2.6750 no .
C55 H37 2.8204 no .
C55 H48 3.2406 no .
C56 H26 3.2571 no .
C56 H33 3.5093 no .
C56 H39 2.9414 no .
C57 H24 3.2562 no .
C57 H28 2.9356 no .
C58 H25 3.1511 no .
C58 H45 3.2384 no .
C59 H24 3.1549 no .
C59 H25 3.5646 no .
C59 H30 3.3257 no .
C59 H37 3.1781 no .
C59 H48 2.8682 no .
C60 H27 3.1755 no .
C60 H33 3.4393 no .
C60 H39 3.4350 no .
C60 H40 3.0074 no .
C60 H46 2.9056 no .
C60 H56 3.0631 no .
C61 H39 2.6999 no .
C61 H58 2.6136 no .
C62 H36 3.2916 no .
C62 H37 2.8227 no .
C62 H38 3.2920 no .
C63 H30 2.7023 no .
C63 H44 2.6090 no .
C63 H56 3.4405 no .
C64 H18 2.6092 no .
C65 H7 2.6636 no .
C65 H8 2.8303 no .
C65 H29 3.2531 no .
C66 H41 2.5420 no .
C67 H32 3.2467 no .
C68 H13 2.7394 no .
C68 H14 2.7651 no .
C68 H59 3.2639 no .
C69 H28 2.9035 no .
C69 H39 3.2497 no .
C70 H57 3.2677 no .
C71 H42 3.2637 no .
C72 H19 3.2770 no .
C72 H27 2.8557 no .
C72 H41 3.2931 no .
H1 H38 2.1578 no .
H2 H38 2.5023 no .
H3 H38 3.4967 no .
H4 H42 2.2271 no .
H5 H36 3.4654 no .
H5 H42 2.4021 no .
H6 H42 3.4935 no .
H7 H52 2.1288 no .
H8 H52 2.4973 no .
H9 H52 3.4729 no .
H10 H35 2.2210 no .
H11 H35 2.3659 no .
H12 H35 3.4723 no .
H13 H57 2.3041 no .
H14 H57 2.3254 no .
H15 H57 3.5006 no .
H16 H43 2.5183 no .
H16 H60 2.3213 no .
H17 H47 2.3188 no .
H18 H49 3.5819 no .
H18 H50 2.3239 no .
H18 H51 2.5087 no .
H18 H58 2.3268 no .
H19 H30 2.3214 no .
H20 H21 2.4798 no .
H20 H22 2.1831 no .
H20 H23 3.5015 no .
H20 H24 2.3388 no .
H20 H25 2.6935 no .
H22 H25 2.5374 no .
H22 H42 2.9471 no .
H24 H40 3.3362 no .
H25 H42 2.3203 no .
H25 H48 2.2373 no .
H26 H27 2.6067 no .
H26 H52 2.3281 no .
H27 H44 2.2452 no .
H28 H47 2.4811 no .
H28 H58 2.3726 no .
H29 H34 3.2488 no .
H29 H46 2.3332 no .
H30 H56 3.2424 no .
H31 H35 2.3283 no .
H31 H37 2.3284 no .
H32 H43 2.2823 no .
H32 H57 2.3312 no .
H33 H40 2.3241 no .
H33 H46 2.7254 no .
H34 H39 2.3246 no .
H36 H42 3.2007 no .
H36 H48 2.3302 no .
H37 H45 2.2285 no .
H38 H45 2.3201 no .
H39 H46 2.7665 no .
H39 H59 3.5314 no .
H41 H44 2.3259 no .
H41 H53 2.4419 no .
H41 H54 2.2280 no .
H41 H55 3.5099 no .
H42 H48 3.2425 no .
H56 H59 2.3104 no .
O1 H10 2.9349 no 4_545
O1 H11 2.5787 no 4_545
O1 H12 3.0388 no 4_545
O1 H19 3.4747 no 2_545
O1 H51 3.0144 no 3_655
O2 H9 2.6867 no 1_556
O2 H53 3.5881 no 4_555
O2 H54 3.4312 no 4_555
O3 H14 3.2703 no 4_455
O3 H15 2.8917 no 4_455
O3 H18 3.4152 no 4_445
O3 H32 2.7529 no 2_545
O3 H57 3.0102 no 2_545
O3 H58 3.4778 no 4_445
O4 H11 3.2997 no 3_555
O4 H35 3.1067 no 3_555
O4 H41 3.2749 no 3_565
O4 H49 3.0165 no 4_455
O5 H2 3.3793 no 3_555
O5 H34 2.9180 no 2_544
O5 H38 3.4883 no 3_555
O6 H3 3.3110 no 3_555
O6 H6 2.7213 no 1_554
O6 H33 3.3982 no 2_554
O7 H2 3.1475 no 4_554
O7 H3 3.0464 no 4_554
O7 H12 3.3900 no 2_554
O8 H11 3.3383 no 2_554
O8 H27 2.8269 no 2_544
O8 H44 2.7351 no 2_544
O8 H55 2.9480 no 4_554
N1 H21 2.9068 no 2_555
N1 H22 3.3782 no 2_555
N1 H23 2.8059 no 2_555
N2 H60 3.3083 no 2_545
N3 H7 2.8435 no 2_544
N4 H52 3.2558 no 2_544
N6 H4 3.2969 no 2_555
C1 H17 3.0560 no 3_655
C1 H26 3.2539 no 2_544
C1 H47 3.3609 no 3_655
C1 H52 2.8254 no 2_544
C2 H8 3.4194 no 3_555
C2 H57 3.2627 no 2_545
C2 H58 3.4868 no 4_445
C2 H59 3.5983 no 4_455
C3 H9 2.8159 no 1_556
C3 H30 3.2702 no 2_545
C3 H56 3.1429 no 2_545
C4 H3 3.4247 no 3_555
C4 H5 3.5398 no 1_554
C4 H6 3.0788 no 1_554
C4 H40 3.1455 no 2_554
C5 H17 3.1530 no 4_444
C5 H23 3.5723 no 4_444
C5 H34 3.0239 no 2_544
C6 H36 3.3664 no 4_554
C7 H20 2.7819 no 2_555
C7 H22 3.3704 no 2_555
C7 H25 3.5581 no 2_555
C7 H48 3.5294 no 2_555
C7 H49 3.3205 no 3_655
C7 H50 3.0764 no 3_655
C7 H51 3.1019 no 3_655
C8 H11 3.5622 no 4_545
C8 H12 3.1203 no 4_545
C8 H13 3.3595 no 3_655
C8 H15 3.4846 no 3_655
C8 H51 3.4902 no 3_655
C9 H1 3.4062 no 4_544
C9 H17 2.8804 no 3_655
C9 H26 3.3663 no 2_544
C9 H27 3.5747 no 2_544
C9 H32 3.2743 no 3_655
C9 H38 3.5126 no 4_544
C10 H4 3.3893 no 2_555
C10 H23 3.0842 no 2_555
C10 H31 3.3958 no 3_555
C10 H35 3.1530 no 3_555
C10 H54 3.1946 no 3_565
C12 H3 3.4600 no 4_554
C12 H14 3.4579 no 3_665
C13 H10 3.2973 no 4_545
C13 H11 3.3473 no 4_545
C13 H19 3.0965 no 2_545
C13 H48 3.2017 no 2_545
C14 H34 3.5653 no 2_544
C14 H45 3.3809 no 3_555
C14 H53 3.1585 no 3_555
C15 H4 3.3123 no 2_555
C15 H5 3.5498 no 2_555
C15 H42 3.3543 no 2_555
C16 H9 3.4540 no 2_544
C17 H7 2.9599 no 2_544
C17 H52 2.9983 no 2_544
C18 H4 3.4633 no 2_555
C18 H5 3.2146 no 2_555
C19 H53 3.0434 no 3_555
C20 H21 3.1304 no 2_555
C21 H10 2.8479 no 3_555
C21 H15 3.3674 no 4_455
C21 H18 3.1033 no 4_445
C21 H32 3.1916 no 2_545
C21 H43 3.3891 no 2_545
C22 H1 2.8826 no 3_555
C22 H29 3.5766 no 2_554
C22 H38 3.3937 no 3_555
C22 H46 3.3372 no 2_554
C23 H38 3.1307 no 3_555
C23 H45 3.2142 no 3_555
C24 H7 3.2902 no 2_544
C24 H8 3.1488 no 2_544
C24 H13 3.4352 no 3_655
C24 H47 3.3156 no 3_655
C24 H52 3.5535 no 2_544
C25 H1 3.2820 no 3_555
C25 H2 3.2421 no 3_555
C25 H26 3.5620 no 2_544
C26 H4 2.8551 no 2_555
C26 H54 3.3221 no 3_565
C27 H37 3.2178 no 3_555
C27 H45 3.2366 no 3_555
C27 H53 2.9395 no 3_555
C28 H13 3.0813 no 3_655
C29 H36 3.4532 no 2_555
C29 H58 3.0009 no 3_655
C30 H1 2.9285 no 3_555
C30 H2 3.4242 no 3_555
C30 H3 3.2022 no 3_555
C30 H33 3.1547 no 2_554
C31 H7 3.2322 no 2_544
C31 H52 3.5618 no 2_544
C31 H53 3.2248 no 3_555
C32 H16 3.2401 no 2_545
C32 H31 3.5366 no 3_555
C32 H35 3.1792 no 3_555
C32 H60 2.9859 no 2_545
C33 H1 3.2402 no 3_555
C33 H38 3.1453 no 3_555
C34 H11 2.9410 no 2_554
C34 H12 3.1408 no 2_554
C34 H17 3.0322 no 3_655
C34 H26 3.0054 no 2_544
C34 H55 3.4406 no 4_554
C35 H45 2.9512 no 3_555
C35 H53 3.0094 no 3_555
C36 H20 3.3935 no 2_555
C36 H49 3.4234 no 3_655
C37 H31 3.0938 no 3_555
C37 H35 3.1931 no 3_555
C37 H41 3.4022 no 3_565
C37 H54 2.9869 no 3_565
C38 H7 3.0391 no 2_544
C38 H8 3.3240 no 2_544
C38 H13 3.5465 no 3_655
C39 H10 2.9760 no 3_555
C39 H15 3.0751 no 4_455
C39 H16 3.4991 no 2_545
C39 H21 3.2725 no 2_555
C39 H32 3.3244 no 2_545
C39 H43 2.8702 no 2_545
C40 H20 3.3100 no 2_555
C40 H21 3.0756 no 2_555
C40 H22 3.1356 no 2_555
C40 H51 3.1951 no 3_655
C41 H31 2.9603 no 3_555
C41 H35 3.5387 no 3_555
C41 H41 3.5091 no 3_555
C41 H44 3.4768 no 3_555
C41 H60 3.0474 no 2_545
C42 H10 2.8541 no 3_555
C42 H18 3.0427 no 4_445
C42 H27 3.3792 no 3_555
C42 H50 3.3135 no 4_445
C43 H31 3.4109 no 3_555
C43 H60 3.2223 no 2_545
C44 H21 3.4059 no 2_555
C44 H22 3.3094 no 2_555
C44 H23 3.2390 no 2_555
C45 H11 3.5301 no 4_545
C45 H12 3.4577 no 4_545
C45 H15 3.5689 no 3_655
C45 H51 3.3947 no 3_655
C46 H12 3.2774 no 2_554
C46 H17 3.0817 no 3_655
C46 H26 3.0500 no 2_544
C46 H52 3.4062 no 2_544
C47 H7 2.9339 no 2_544
C47 H53 3.1523 no 3_555
C48 H11 3.3421 no 2_554
C48 H17 2.9142 no 3_655
C48 H26 3.1929 no 2_544
C48 H27 3.0537 no 2_544
C49 H38 3.2737 no 3_555
C50 H31 3.0776 no 3_555
C50 H37 2.9846 no 3_555
C50 H49 3.2609 no 2_554
C50 H54 2.8831 no 3_565
C52 H18 3.5068 no 3_655
C52 H36 3.4632 no 2_555
C52 H42 3.2778 no 2_555
C53 H31 3.3827 no 3_555
C53 H37 2.7849 no 3_555
C53 H45 3.2360 no 3_555
C53 H49 3.3269 no 2_554
C53 H50 3.5442 no 2_554
C53 H54 2.9789 no 3_565
C53 H55 3.4057 no 3_565
C54 H21 3.4364 no 2_555
C54 H22 3.1375 no 2_555
C55 H10 2.9411 no 3_555
C55 H27 3.4748 no 3_555
C55 H35 3.0179 no 3_555
C55 H44 3.2914 no 3_555
C55 H50 2.9359 no 4_445
C56 H1 3.4173 no 3_555
C56 H2 3.4277 no 3_555
C56 H26 3.5617 no 2_544
C57 H13 2.9326 no 3_655
C57 H58 3.5999 no 3_655
C58 H10 3.0546 no 3_555
C58 H16 2.7382 no 2_545
C58 H21 2.7715 no 2_555
C58 H23 3.4609 no 2_555
C58 H43 3.2295 no 2_545
C59 H16 3.5931 no 2_545
C59 H23 3.3406 no 2_555
C59 H60 3.1512 no 2_545
C61 H7 3.2278 no 2_544
C61 H8 3.4475 no 2_544
C61 H47 3.5679 no 3_655
C61 H52 2.8072 no 2_544
C62 H10 3.0461 no 3_555
C62 H16 2.9822 no 2_545
C62 H21 3.5780 no 2_555
C62 H35 3.0400 no 3_555
C62 H50 3.2565 no 4_445
C63 H45 3.5939 no 3_555
C64 H16 3.4610 no 3_655
C64 H41 3.4452 no 2_544
C64 H44 2.8812 no 2_544
C65 H1 2.7295 no 3_555
C65 H3 3.5182 no 3_555
C65 H33 2.8850 no 2_554
C65 H46 3.4588 no 2_554
C66 H34 3.4994 no 4_455
C67 H4 3.2883 no 2_555
C67 H5 3.1338 no 2_555
C67 H6 3.3105 no 2_555
C68 H3 3.5702 no 2_555
C68 H14 3.2420 no 3_665
C68 H28 3.2616 no 3_655
C68 H58 3.1486 no 3_655
C69 H1 3.2326 no 4_544
C69 H17 2.9442 no 3_655
C69 H26 3.3772 no 2_544
C69 H32 3.1366 no 3_655
C69 H47 3.1173 no 3_655
C69 H52 3.2131 no 2_544
C70 H3 3.5051 no 4_554
C71 H20 2.8417 no 2_555
C71 H24 3.3738 no 2_555
C71 H49 3.0657 no 3_655
C71 H50 3.3456 no 3_655
C71 H51 3.4887 no 3_655
C72 H37 3.5813 no 3_555
C72 H54 3.2332 no 3_565
H1 C9 3.4062 no 4_445
H1 C22 2.8826 no 3_555
H1 C25 3.2820 no 3_555
H1 C30 2.9285 no 3_555
H1 C33 3.2402 no 3_555
H1 C56 3.4173 no 3_555
H1 C65 2.7295 no 3_555
H1 C69 3.2326 no 4_445
H1 H8 3.2581 no 3_555
H1 H18 3.2969 no 4_445
H1 H26 3.3174 no 3_555
H1 H52 3.1014 no 3_555
H1 H57 3.5351 no 2_545
H1 H58 2.9728 no 4_445
H2 O5 3.3793 no 3_555
H2 O7 3.1475 no 4_455
H2 C25 3.2421 no 3_555
H2 C30 3.4242 no 3_555
H2 C56 3.4277 no 3_555
H2 H10 3.5407 no 3_555
H2 H12 3.2890 no 3_555
H2 H29 3.5185 no 3_555
H2 H59 3.1086 no 4_455
H3 O6 3.3110 no 3_555
H3 O7 3.0464 no 4_455
H3 C4 3.4247 no 3_555
H3 C12 3.4600 no 4_455
H3 C30 3.2022 no 3_555
H3 C65 3.5182 no 3_555
H3 C68 3.5702 no 2_545
H3 C70 3.5051 no 4_455
H3 H8 2.7052 no 3_555
H3 H14 3.4445 no 2_545
H3 H57 2.7556 no 2_545
H3 H58 3.5209 no 4_445
H3 H59 3.1965 no 4_455
H4 N6 3.2969 no 2_545
H4 C10 3.3893 no 2_545
H4 C15 3.3123 no 2_545
H4 C18 3.4633 no 2_545
H4 C26 2.8551 no 2_545
H4 C67 3.2883 no 2_545
H4 H19 3.3339 no 2_545
H4 H30 2.3698 no 2_545
H4 H56 2.8512 no 2_545
H5 C4 3.5398 no 1_556
H5 C15 3.5498 no 2_545
H5 C18 3.2146 no 2_545
H5 C67 3.1338 no 2_545
H5 H9 2.7758 no 1_556
H5 H56 3.1227 no 2_545
H6 O6 2.7213 no 1_556
H6 C4 3.0788 no 1_556
H6 C67 3.3105 no 2_545
H6 H8 3.5759 no 1_556
H6 H9 2.5486 no 1_556
H6 H30 3.4359 no 2_545
H6 H54 3.5052 no 4_555
H6 H56 2.9256 no 2_545
H7 N3 2.8435 no 2_554
H7 C17 2.9599 no 2_554
H7 C24 3.2902 no 2_554
H7 C31 3.2322 no 2_554
H7 C38 3.0391 no 2_554
H7 C47 2.9339 no 2_554
H7 C61 3.2278 no 2_554
H7 H24 3.3808 no 2_554
H7 H33 2.9090 no 2_554
H7 H40 2.2975 no 2_554
H8 C2 3.4194 no 3_555
H8 C24 3.1488 no 2_554
H8 C38 3.3240 no 2_554
H8 C61 3.4475 no 2_554
H8 H1 3.2581 no 3_555
H8 H3 2.7052 no 3_555
H8 H6 3.5759 no 1_554
H8 H13 3.0326 no 4_454
H8 H14 3.4703 no 4_454
H8 H28 3.3576 no 2_554
H8 H57 3.3107 no 4_454
H8 H58 3.5344 no 2_554
H9 O2 2.6867 no 1_554
H9 C3 2.8159 no 1_554
H9 C16 3.4540 no 2_554
H9 H5 2.7758 no 1_554
H9 H6 2.5486 no 1_554
H9 H13 3.5039 no 4_454
H9 H24 3.0809 no 2_554
H9 H40 3.2904 no 2_554
H10 O1 2.9349 no 4_444
H10 C13 3.2973 no 4_444
H10 C21 2.8479 no 3_555
H10 C39 2.9760 no 3_555
H10 C42 2.8541 no 3_555
H10 C55 2.9411 no 3_555
H10 C58 3.0546 no 3_555
H10 C62 3.0461 no 3_555
H10 H2 3.5407 no 3_555
H10 H21 3.2342 no 4_444
H10 H23 3.1258 no 4_444
H10 H36 3.5449 no 3_555
H10 H38 3.3663 no 3_555
H10 H45 3.4959 no 3_555
H11 O1 2.5787 no 4_444
H11 O4 3.2997 no 3_555
H11 O8 3.3383 no 2_544
H11 C8 3.5622 no 4_444
H11 C13 3.3473 no 4_444
H11 C34 2.9410 no 2_544
H11 C45 3.5301 no 4_444
H11 C48 3.3421 no 2_544
H11 H17 2.9552 no 4_444
H11 H19 3.5469 no 3_555
H11 H23 3.1260 no 4_444
H11 H34 2.6275 no 2_544
H12 O1 3.0388 no 4_444
H12 O7 3.3900 no 2_544
H12 C8 3.1203 no 4_444
H12 C34 3.1408 no 2_544
H12 C45 3.4577 no 4_444
H12 C46 3.2774 no 2_544
H12 H2 3.2890 no 3_555
H12 H15 3.5474 no 2_544
H12 H17 2.5103 no 4_444
H12 H34 3.0676 no 2_544
H12 H39 3.2751 no 2_544
H13 C8 3.3595 no 3_655
H13 C24 3.4352 no 3_655
H13 C28 3.0813 no 3_655
H13 C38 3.5465 no 3_655
H13 C57 2.9326 no 3_655
H13 H8 3.0326 no 4_555
H13 H9 3.5039 no 4_555
H13 H28 2.9947 no 3_655
H13 H47 3.1117 no 3_655
H14 O3 3.2703 no 4_554
H14 C12 3.4579 no 3_665
H14 C68 3.2420 no 3_665
H14 H3 3.4445 no 2_555
H14 H8 3.4703 no 4_555
H14 H14 3.2853 no 3_665
H14 H36 3.4951 no 4_554
H14 H57 3.2835 no 3_665
H15 O3 2.8917 no 4_554
H15 C8 3.4846 no 3_655
H15 C21 3.3674 no 4_554
H15 C39 3.0751 no 4_554
H15 C45 3.5689 no 3_655
H15 H12 3.5474 no 2_554
H15 H36 2.4871 no 4_554
H16 C32 3.2401 no 2_555
H16 C39 3.4991 no 2_555
H16 C58 2.7382 no 2_555
H16 C59 3.5931 no 2_555
H16 C62 2.9822 no 2_555
H16 C64 3.4610 no 3_655
H16 H20 2.9844 no 2_555
H16 H22 3.4384 no 2_555
H16 H25 2.9992 no 2_555
H16 H48 2.6109 no 2_555
H16 H50 2.9289 no 3_655
H16 H51 3.3237 no 3_655
H17 C1 3.0560 no 3_655
H17 C5 3.1530 no 4_545
H17 C9 2.8804 no 3_655
H17 C34 3.0322 no 3_655
H17 C46 3.0817 no 3_655
H17 C48 2.9142 no 3_655
H17 C69 2.9442 no 3_655
H17 H11 2.9552 no 4_545
H17 H12 2.5103 no 4_545
H17 H18 3.3807 no 3_655
H17 H51 3.2806 no 3_655
H17 H58 3.4761 no 3_655
H18 O3 3.4152 no 4_544
H18 C21 3.1033 no 4_544
H18 C42 3.0427 no 4_544
H18 C52 3.5068 no 3_655
H18 H1 3.2969 no 4_544
H18 H17 3.3807 no 3_655
H18 H32 2.7597 no 3_655
H18 H38 3.1277 no 4_544
H18 H43 2.7737 no 3_655
H19 O1 3.4747 no 2_555
H19 C13 3.0965 no 2_555
H19 H4 3.3339 no 2_555
H19 H11 3.5469 no 3_555
H19 H22 3.3200 no 2_555
H19 H23 2.2815 no 2_555
H19 H35 3.0444 no 3_555
H19 H49 3.1301 no 4_455
H20 C7 2.7819 no 2_545
H20 C36 3.3935 no 2_545
H20 C40 3.3100 no 2_545
H20 C71 2.8417 no 2_545
H20 H16 2.9844 no 2_545
H20 H60 3.0816 no 2_545
H21 N1 2.9068 no 2_545
H21 C20 3.1304 no 2_545
H21 C39 3.2725 no 2_545
H21 C40 3.0756 no 2_545
H21 C44 3.4059 no 2_545
H21 C54 3.4364 no 2_545
H21 C58 2.7715 no 2_545
H21 C62 3.5780 no 2_545
H21 H10 3.2342 no 4_545
H21 H25 3.3190 no 2_545
H21 H36 3.2805 no 2_545
H21 H48 2.3669 no 2_545
H22 N1 3.3782 no 2_545
H22 C7 3.3704 no 2_545
H22 C40 3.1356 no 2_545
H22 C44 3.3094 no 2_545
H22 C54 3.1375 no 2_545
H22 H16 3.4384 no 2_545
H22 H19 3.3200 no 2_545
H23 N1 2.8059 no 2_545
H23 C5 3.5723 no 4_545
H23 C10 3.0842 no 2_545
H23 C44 3.2390 no 2_545
H23 C58 3.4609 no 2_545
H23 C59 3.3406 no 2_545
H23 H10 3.1258 no 4_545
H23 H11 3.1260 no 4_545
H23 H19 2.2815 no 2_545
H23 H30 3.4401 no 2_545
H23 H35 3.1063 no 4_545
H23 H48 3.2296 no 2_545
H24 C71 3.3738 no 2_545
H24 H7 3.3808 no 2_544
H24 H9 3.0809 no 2_544
H24 H60 2.9987 no 2_545
H25 C7 3.5581 no 2_545
H25 H16 2.9992 no 2_545
H25 H21 3.3190 no 2_555
H26 C1 3.2539 no 2_554
H26 C9 3.3663 no 2_554
H26 C25 3.5620 no 2_554
H26 C34 3.0054 no 2_554
H26 C46 3.0500 no 2_554
H26 C48 3.1929 no 2_554
H26 C56 3.5617 no 2_554
H26 C69 3.3772 no 2_554
H26 H1 3.3174 no 3_555
H26 H29 2.9427 no 2_554
H26 H34 3.4053 no 2_554
H26 H38 3.5785 no 3_555
H26 H39 3.4917 no 2_554
H26 H46 2.9392 no 2_554
H27 O8 2.8269 no 2_554
H27 C9 3.5747 no 2_554
H27 C42 3.3792 no 3_555
H27 C48 3.0537 no 2_554
H27 C55 3.4748 no 3_555
H27 H38 2.8044 no 3_555
H27 H45 2.9690 no 3_555
H27 H50 3.4081 no 2_554
H28 C68 3.2616 no 3_655
H28 H8 3.3576 no 2_544
H28 H13 2.9947 no 3_655
H28 H28 3.3427 no 3_655
H28 H47 2.7823 no 3_655
H28 H57 2.9618 no 3_655
H29 C22 3.5766 no 2_544
H29 H2 3.5185 no 3_555
H29 H26 2.9427 no 2_544
H30 C3 3.2702 no 2_555
H30 H4 2.3698 no 2_555
H30 H6 3.4359 no 2_555
H30 H23 3.4401 no 2_555
H31 C10 3.3958 no 3_555
H31 C32 3.5366 no 3_555
H31 C37 3.0938 no 3_555
H31 C41 2.9603 no 3_555
H31 C43 3.4109 no 3_555
H31 C50 3.0776 no 3_555
H31 C53 3.3827 no 3_555
H31 H31 3.0061 no 3_555
H31 H37 2.8469 no 3_555
H31 H41 3.4036 no 3_555
H31 H45 3.4789 no 3_555
H31 H53 3.3961 no 3_555
H32 O3 2.7529 no 2_555
H32 C9 3.2743 no 3_655
H32 C21 3.1916 no 2_555
H32 C39 3.3244 no 2_555
H32 C69 3.1366 no 3_655
H32 H18 2.7597 no 3_655
H32 H36 3.0869 no 2_555
H32 H58 2.4597 no 3_655
H33 O6 3.3982 no 2_544
H33 C30 3.1547 no 2_544
H33 C65 2.8850 no 2_544
H33 H7 2.9090 no 2_544
H33 H52 2.7392 no 2_544
H34 O5 2.9180 no 2_554
H34 C5 3.0239 no 2_554
H34 C14 3.5653 no 2_554
H34 C66 3.4994 no 4_554
H34 H11 2.6275 no 2_554
H34 H12 3.0676 no 2_554
H34 H26 3.4053 no 2_544
H34 H55 2.6978 no 4_554
H35 O4 3.1067 no 3_555
H35 C10 3.1530 no 3_555
H35 C32 3.1792 no 3_555
H35 C37 3.1931 no 3_555
H35 C41 3.5387 no 3_555
H35 C55 3.0179 no 3_555
H35 C62 3.0400 no 3_555
H35 H19 3.0444 no 3_555
H35 H23 3.1063 no 4_444
H35 H45 3.0286 no 3_555
H35 H53 3.4973 no 3_555
H36 C6 3.3664 no 4_455
H36 C29 3.4532 no 2_545
H36 C52 3.4632 no 2_545
H36 H10 3.5449 no 3_555
H36 H14 3.4951 no 4_455
H36 H15 2.4871 no 4_455
H36 H21 3.2805 no 2_555
H36 H32 3.0869 no 2_545
H36 H43 2.8425 no 2_545
H37 C27 3.2178 no 3_555
H37 C50 2.9846 no 3_555
H37 C53 2.7849 no 3_555
H37 C72 3.5813 no 3_555
H37 H31 2.8469 no 3_555
H37 H41 2.9758 no 3_555
H37 H44 2.6480 no 3_555
H37 H60 3.4706 no 2_545
H38 O5 3.4883 no 3_555
H38 C9 3.5126 no 4_445
H38 C22 3.3937 no 3_555
H38 C23 3.1307 no 3_555
H38 C33 3.1453 no 3_555
H38 C49 3.2737 no 3_555
H38 H10 3.3663 no 3_555
H38 H18 3.1277 no 4_445
H38 H26 3.5785 no 3_555
H38 H27 2.8044 no 3_555
H39 H12 3.2751 no 2_554
H39 H26 3.4917 no 2_544
H40 C4 3.1455 no 2_544
H40 H7 2.2975 no 2_544
H40 H9 3.2904 no 2_544
H40 H52 3.5393 no 2_544
H41 O4 3.2749 no 3_565
H41 C37 3.4022 no 3_565
H41 C41 3.5091 no 3_555
H41 C64 3.4452 no 2_554
H41 H31 3.4036 no 3_555
H41 H37 2.9758 no 3_555
H41 H49 2.6618 no 2_554
H41 H50 3.5701 no 2_554
H41 H54 3.3215 no 3_565
H41 H60 3.5492 no 4_454
H42 C15 3.3543 no 2_545
H42 C52 3.2778 no 2_545
H42 H43 3.4973 no 2_545
H43 C21 3.3891 no 2_555
H43 C39 2.8702 no 2_555
H43 C58 3.2295 no 2_555
H43 H18 2.7737 no 3_655
H43 H36 2.8425 no 2_555
H43 H42 3.4973 no 2_555
H43 H48 3.4286 no 2_555
H43 H50 3.3624 no 3_655
H43 H51 3.3281 no 3_655
H44 O8 2.7351 no 2_554
H44 C41 3.4768 no 3_555
H44 C55 3.2914 no 3_555
H44 C64 2.8812 no 2_554
H44 H37 2.6480 no 3_555
H44 H45 2.5842 no 3_555
H44 H49 2.7664 no 2_554
H44 H50 2.6821 no 2_554
H44 H54 3.4361 no 3_565
H44 H55 3.4613 no 3_565
H45 C14 3.3809 no 3_555
H45 C23 3.2142 no 3_555
H45 C27 3.2366 no 3_555
H45 C35 2.9512 no 3_555
H45 C53 3.2360 no 3_555
H45 C63 3.5939 no 3_555
H45 H10 3.4959 no 3_555
H45 H27 2.9690 no 3_555
H45 H31 3.4789 no 3_555
H45 H35 3.0286 no 3_555
H45 H44 2.5842 no 3_555
H45 H50 3.0300 no 4_445
H46 C22 3.3372 no 2_544
H46 C65 3.4588 no 2_544
H46 H26 2.9392 no 2_544
H46 H52 3.1672 no 2_544
H47 C1 3.3609 no 3_655
H47 C24 3.3156 no 3_655
H47 C61 3.5679 no 3_655
H47 C69 3.1173 no 3_655
H47 H13 3.1117 no 3_655
H47 H28 2.7823 no 3_655
H47 H58 3.0091 no 3_655
H48 C7 3.5294 no 2_545
H48 C13 3.2017 no 2_555
H48 H16 2.6109 no 2_545
H48 H21 2.3669 no 2_555
H48 H23 3.2296 no 2_555
H48 H43 3.4286 no 2_545
H49 O4 3.0165 no 4_554
H49 C7 3.3205 no 3_655
H49 C36 3.4234 no 3_655
H49 C50 3.2609 no 2_544
H49 C53 3.3269 no 2_544
H49 C71 3.0657 no 3_655
H49 H19 3.1301 no 4_554
H49 H41 2.6618 no 2_544
H49 H44 2.7664 no 2_544
H49 H60 3.1991 no 3_655
H50 C7 3.0764 no 3_655
H50 C42 3.3135 no 4_544
H50 C53 3.5442 no 2_544
H50 C55 2.9359 no 4_544
H50 C62 3.2565 no 4_544
H50 C71 3.3456 no 3_655
H50 H16 2.9289 no 3_655
H50 H27 3.4081 no 2_544
H50 H41 3.5701 no 2_544
H50 H43 3.3624 no 3_655
H50 H44 2.6821 no 2_544
H50 H45 3.0300 no 4_544
H50 H60 3.3890 no 3_655
H51 O1 3.0144 no 3_655
H51 C7 3.1019 no 3_655
H51 C8 3.4902 no 3_655
H51 C40 3.1951 no 3_655
H51 C45 3.3947 no 3_655
H51 C71 3.4887 no 3_655
H51 H16 3.3237 no 3_655
H51 H17 3.2806 no 3_655
H51 H43 3.3281 no 3_655
H52 N4 3.2558 no 2_554
H52 C1 2.8254 no 2_554
H52 C17 2.9983 no 2_554
H52 C24 3.5535 no 2_554
H52 C31 3.5618 no 2_554
H52 C46 3.4062 no 2_554
H52 C61 2.8072 no 2_554
H52 C69 3.2131 no 2_554
H52 H1 3.1014 no 3_555
H52 H33 2.7392 no 2_554
H52 H40 3.5393 no 2_554
H52 H46 3.1672 no 2_554
H52 H58 3.3664 no 2_554
H53 O2 3.5881 no 4_454
H53 C14 3.1585 no 3_555
H53 C19 3.0434 no 3_555
H53 C27 2.9395 no 3_555
H53 C31 3.2248 no 3_555
H53 C35 3.0094 no 3_555
H53 C47 3.1523 no 3_555
H53 H31 3.3961 no 3_555
H53 H35 3.4973 no 3_555
H54 O2 3.4312 no 4_454
H54 C10 3.1946 no 3_565
H54 C26 3.3221 no 3_565
H54 C37 2.9869 no 3_565
H54 C50 2.8831 no 3_565
H54 C53 2.9789 no 3_565
H54 C72 3.2332 no 3_565
H54 H6 3.5052 no 4_454
H54 H41 3.3215 no 3_565
H54 H44 3.4361 no 3_565
H55 O8 2.9480 no 4_455
H55 C34 3.4406 no 4_455
H55 C53 3.4057 no 3_565
H55 H34 2.6978 no 4_455
H55 H44 3.4613 no 3_565
H56 C3 3.1429 no 2_555
H56 H4 2.8512 no 2_555
H56 H5 3.1227 no 2_555
H56 H6 2.9256 no 2_555
H57 O3 3.0102 no 2_555
H57 C2 3.2627 no 2_555
H57 H1 3.5351 no 2_555
H57 H3 2.7556 no 2_555
H57 H8 3.3107 no 4_555
H57 H14 3.2835 no 3_665
H57 H28 2.9618 no 3_655
H57 H58 2.7723 no 3_655
H58 O3 3.4778 no 4_544
H58 C2 3.4868 no 4_544
H58 C29 3.0009 no 3_655
H58 C57 3.5999 no 3_655
H58 C68 3.1486 no 3_655
H58 H1 2.9728 no 4_544
H58 H3 3.5209 no 4_544
H58 H8 3.5344 no 2_544
H58 H17 3.4761 no 3_655
H58 H32 2.4597 no 3_655
H58 H47 3.0091 no 3_655
H58 H52 3.3664 no 2_544
H58 H57 2.7723 no 3_655
H59 C2 3.5983 no 4_554
H59 H2 3.1086 no 4_554
H59 H3 3.1965 no 4_554
H60 N2 3.3083 no 2_555
H60 C32 2.9859 no 2_555
H60 C41 3.0474 no 2_555
H60 C43 3.2223 no 2_555
H60 C59 3.1512 no 2_555
H60 H20 3.0816 no 2_555
H60 H24 2.9987 no 2_555
H60 H37 3.4706 no 2_555
H60 H41 3.5492 no 4_555
H60 H49 3.1991 no 3_655
H60 H50 3.3890 no 3_655

loop_
_geom_torsion_atom_site_label_1
_geom_torsion_atom_site_label_2
_geom_torsion_atom_site_label_3
_geom_torsion_atom_site_label_4
_geom_torsion
_geom_torsion_publ_flag
N2 Zn1 N3 C17 120.40(14) no
N2 Zn1 N3 C38 -75.5(2) no
N3 Zn1 N2 C43 -80.4(2) no
N3 Zn1 N2 C59 114.17(16) no
N2 Zn1 N5 C60 -122.83(15) no
N2 Zn1 N5 C63 43.9(3) no
N5 Zn1 N2 C43 33.3(3) no
N5 Zn1 N2 C59 -132.17(15) no
N2 Zn1 N6 C15 167.01(19) no
N2 Zn1 N6 C44 11.27(16) no
N6 Zn1 N2 C43 166.94(19) no
N6 Zn1 N2 C59 1.49(17) no
N3 Zn1 N5 C60 8.59(16) no
N3 Zn1 N5 C63 175.3(2) no
N5 Zn1 N3 C17 0.43(16) no
N5 Zn1 N3 C38 164.54(19) no
N3 Zn1 N6 C15 38.1(2) no
N3 Zn1 N6 C44 -117.66(15) no
N6 Zn1 N3 C17 -131.81(14) no
N6 Zn1 N3 C38 32.3(2) no
N5 Zn1 N6 C15 -72.7(3) no
N5 Zn1 N6 C44 131.52(14) no
N6 Zn1 N5 C60 123.41(15) no
N6 Zn1 N5 C63 -69.9(3) no
C13 O1 C45 C8 -167.7(3) no
C13 O1 C45 C11 12.7(4) no
C3 O2 C36 C51 -7.0(5) no
C3 O2 C36 C71 173.3(3) no
C2 O3 C21 C39 166.9(3) no
C2 O3 C21 C42 -14.0(4) no
C66 O4 C37 C10 -170.7(2) no
C66 O4 C37 C50 9.2(4) no
C5 O5 C14 C31 173.6(3) no
C5 O5 C14 C35 -6.4(4) no
C4 O6 C30 C25 165.0(3) no
C4 O6 C30 C65 -14.5(4) no
C6 O7 C12 C68 -2.8(5) no
C6 O7 C12 C70 177.9(3) no
C64 O8 C48 C9 -27.9(4) no
C64 O8 C48 C34 152.4(3) no
C44 N1 C59 N2 7.4(5) no
C44 N1 C59 C32 -172.3(3) no
C59 N1 C44 N6 9.8(5) no
C59 N1 C44 C54 -170.5(3) no
Zn1 N2 C43 C19 15.7(4) no
Zn1 N2 C43 C41 -166.40(15) no
Zn1 N2 C59 N1 -11.0(4) no
Zn1 N2 C59 C32 168.79(13) no
C43 N2 C59 N1 -179.5(3) no
C43 N2 C59 C32 0.2(3) no
C59 N2 C43 C19 -177.3(2) no
C59 N2 C43 C41 0.6(3) no
Zn1 N3 C17 N4 -8.8(4) no
Zn1 N3 C17 C61 169.81(13) no
Zn1 N3 C38 C24 -166.19(15) no
Zn1 N3 C38 C28 16.7(4) no
C17 N3 C38 C24 -0.5(3) no
C17 N3 C38 C28 -177.6(2) no
C38 N3 C17 N4 -176.5(3) no
C38 N3 C17 C61 2.1(3) no
C17 N4 C60 N5 4.4(5) no
C17 N4 C60 C49 -179.1(3) no
C60 N4 C17 N3 8.3(5) no
C60 N4 C17 C61 -170.1(3) no
Zn1 N5 C60 N4 -12.6(4) no
Zn1 N5 C60 C49 170.57(13) no
Zn1 N5 C63 C23 -168.30(16) no
Zn1 N5 C63 C72 11.4(4) no
C60 N5 C63 C23 -0.5(3) no
C60 N5 C63 C72 179.2(2) no
C63 N5 C60 N4 177.2(3) no
C63 N5 C60 C49 0.4(3) no
Zn1 N6 C15 C18 16.8(4) no
Zn1 N6 C15 C52 -159.15(16) no
Zn1 N6 C44 N1 -18.8(4) no
Zn1 N6 C44 C54 161.46(14) no
C15 N6 C44 N1 -179.8(3) no
C15 N6 C44 C54 0.4(3) no
C44 N6 C15 C18 174.9(3) no
C44 N6 C15 C52 -1.1(3) no
C46 C1 C61 C17 25.2(4) no
C46 C1 C61 C24 -159.3(3) no
C61 C1 C46 C34 -178.5(3) no
C46 C1 C69 C9 1.0(4) no
C69 C1 C46 C34 0.1(4) no
C61 C1 C69 C9 179.7(3) no
C69 C1 C61 C17 -153.5(3) no
C69 C1 C61 C24 22.0(4) no
C40 C7 C71 C36 -0.2(5) no
C71 C7 C40 C20 -1.8(4) no
C71 C7 C40 C54 -179.5(3) no
C45 C8 C57 C28 0.5(5) no
C57 C8 C45 O1 -179.7(3) no
C57 C8 C45 C11 -0.1(5) no
C48 C9 C69 C1 -0.5(5) no
C69 C9 C48 O8 179.2(3) no
C69 C9 C48 C34 -1.1(4) no
C26 C10 C37 O4 179.0(3) no
C26 C10 C37 C50 -0.9(4) no
C37 C10 C26 C72 1.9(5) no
C16 C11 C45 O1 179.0(3) no
C16 C11 C45 C8 -0.5(4) no
C45 C11 C16 C28 0.9(4) no
O7 C12 C68 C29 -176.1(3) no
O7 C12 C70 C67 177.0(3) no
C68 C12 C70 C67 -2.3(5) no
C70 C12 C68 C29 3.1(5) no
O5 C14 C31 C47 179.3(3) no
O5 C14 C35 C27 -178.9(3) no
C31 C14 C35 C27 1.1(4) no
C35 C14 C31 C47 -0.7(4) no
N6 C15 C18 C29 -157.7(3) no
N6 C15 C18 C67 19.2(4) no
N6 C15 C52 C54 1.3(3) no
C18 C15 C52 C54 -174.5(3) no
C52 C15 C18 C29 17.6(4) no
C52 C15 C18 C67 -165.4(3) no
C11 C16 C28 C38 177.5(3) no
C11 C16 C28 C57 -0.5(4) no
N3 C17 C61 C1 173.5(2) no
N3 C17 C61 C24 -2.8(3) no
N4 C17 C61 C1 -7.8(4) no
N4 C17 C61 C24 175.9(3) no
C15 C18 C29 C68 174.5(3) no
C15 C18 C67 C70 -173.5(3) no
C29 C18 C67 C70 3.5(4) no
C67 C18 C29 C68 -2.6(4) no
C27 C19 C43 N2 -159.8(3) no
C27 C19 C43 C41 22.6(4) no
C43 C19 C27 C35 -179.4(3) no
C27 C19 C47 C31 1.7(4) no
C47 C19 C27 C35 -1.3(4) no
C43 C19 C47 C31 179.8(3) no
C47 C19 C43 N2 22.2(4) no
C47 C19 C43 C41 -155.4(3) no
C40 C20 C51 C36 -1.5(5) no
C51 C20 C40 C7 2.7(4) no
C51 C20 C40 C54 -179.6(3) no
O3 C21 C39 C58 -178.3(3) no
O3 C21 C42 C55 178.9(3) no
C39 C21 C42 C55 -2.0(4) no
C42 C21 C39 C58 2.6(4) no
C33 C22 C65 C30 0.6(4) no
C65 C22 C33 C49 -177.9(3) no
C65 C22 C33 C56 0.8(4) no
C49 C23 C63 N5 0.4(3) no
C49 C23 C63 C72 -179.2(3) no
C63 C23 C49 C33 -179.6(3) no
C63 C23 C49 C60 -0.2(3) no
C38 C24 C61 C1 -173.9(3) no
C38 C24 C61 C17 2.4(3) no
C61 C24 C38 N3 -1.3(3) no
C61 C24 C38 C28 175.8(3) no
C30 C25 C56 C33 -0.3(5) no
C56 C25 C30 O6 -177.8(3) no
C56 C25 C30 C65 1.7(5) no
C10 C26 C72 C53 -0.9(4) no
C10 C26 C72 C63 177.3(3) no
C19 C27 C35 C14 -0.1(4) no
C16 C28 C38 N3 33.7(4) no
C16 C28 C38 C24 -143.0(3) no
C16 C28 C57 C8 -0.1(4) no
C38 C28 C57 C8 -178.2(3) no
C57 C28 C38 N3 -148.3(3) no
C57 C28 C38 C24 35.0(4) no
C18 C29 C68 C12 -0.6(5) no
O6 C30 C65 C22 177.7(3) no
C25 C30 C65 C22 -1.8(4) no
C14 C31 C47 C19 -0.7(5) no
C41 C32 C59 N1 178.8(3) no
C41 C32 C59 N2 -1.0(3) no
C59 C32 C41 C43 1.3(3) no
C41 C32 C62 C55 -12.5(4) no
C41 C32 C62 C58 166.9(3) no
C62 C32 C41 C43 -179.2(3) no
C59 C32 C62 C55 167.0(3) no
C59 C32 C62 C58 -13.7(4) no
C62 C32 C59 N1 -0.7(5) no
C62 C32 C59 N2 179.5(3) no
C22 C33 C49 C23 34.9(4) no
C22 C33 C49 C60 -144.4(3) no
C22 C33 C56 C25 -0.9(4) no
C49 C33 C56 C25 177.8(3) no
C56 C33 C49 C23 -143.8(3) no
C56 C33 C49 C60 36.9(4) no
C46 C34 C48 O8 -178.1(3) no
C46 C34 C48 C9 2.2(4) no
C48 C34 C46 C1 -1.7(4) no
O2 C36 C51 C20 179.6(3) no
O2 C36 C71 C7 -178.8(3) no
C51 C36 C71 C7 1.4(5) no
C71 C36 C51 C20 -0.6(5) no
O4 C37 C50 C53 179.1(3) no
C10 C37 C50 C53 -1.0(4) no
C21 C39 C58 C62 -0.5(5) no
C7 C40 C54 C44 -149.2(3) no
C7 C40 C54 C52 32.8(4) no
C20 C40 C54 C44 33.2(4) no
C20 C40 C54 C52 -144.8(3) no
C32 C41 C43 N2 -1.2(3) no
C32 C41 C43 C19 176.6(3) no
C21 C42 C55 C62 -0.6(4) no
N1 C44 C54 C40 2.3(5) no
N1 C44 C54 C52 -179.4(3) no
N6 C44 C54 C40 -178.0(3) no
N6 C44 C54 C52 0.3(3) no
C23 C49 C60 N4 -177.2(3) no
C23 C49 C60 N5 -0.1(3) no
C33 C49 C60 N4 2.2(4) no
C33 C49 C60 N5 179.3(3) no
C37 C50 C53 C72 2.0(4) no
C15 C52 C54 C40 177.4(3) no
C15 C52 C54 C44 -1.0(3) no
C50 C53 C72 C26 -1.1(4) no
C50 C53 C72 C63 -179.4(3) no
C42 C55 C62 C32 -178.0(3) no
C42 C55 C62 C58 2.6(4) no
C39 C58 C62 C32 178.6(3) no
C39 C58 C62 C55 -2.0(4) no
N5 C63 C72 C26 20.7(4) no
N5 C63 C72 C53 -161.2(3) no
C23 C63 C72 C26 -159.7(3) no
C23 C63 C72 C53 18.5(4) no
C18 C67 C70 C12 -1.1(5) no
